data_7132157
loop_
_publ_author_name
'Lu, Huangjie'
'Ma, Jingqi'
'Yang, Junpu'
'Hou, Huiliang'
'Lu, Jiacheng'
'Wang, Jian-Qiang'
'Wang, Yaxing'
'Lin, Jian'

_publ_section_title
;
 Ratiometric radio-photoluminescence dosimeter based on a radical excimer
 for X-Ray detection
;
_journal_name_full 'Chemical Communications'
_journal_paper_doi 10.1039/D3CC03824F
_journal_year 2023
_chemical_formula_moiety 'C170 H121 N29 O38 Th6, 12.5(H2 O), 1.25(O), 0.5(C3 H6 N O)'
_chemical_formula_sum 'C171.5 H149 N29.5 O52.25 Th6'
_chemical_formula_weight 4851.43
_space_group_crystal_system triclinic
_space_group_IT_number 2
_space_group_name_Hall '-P 1'
_space_group_name_H-M_alt 'P -1'
_atom_sites_solution_hydrogens mixed
_atom_sites_solution_primary dual
_audit_creation_date 2022-12-19
_audit_creation_method
;
Olex2 1.5
(compiled 2021.11.18 svn.ra9532c28 for OlexSys, GUI svn.r6429)
;
_audit_update_record
;
2023-08-01 deposited with the CCDC.	2023-09-26 downloaded from the CCDC.
;
_cell_angle_alpha 80.4910(9)
_cell_angle_beta 89.9651(9)
_cell_angle_gamma 76.2585(9)
_cell_formula_units_Z 2
_cell_length_a 20.2226(2)
_cell_length_b 20.2409(2)
_cell_length_c 23.3410(3)
_cell_measurement_reflns_used 52244
_cell_measurement_temperature 273.15
_cell_measurement_theta_max 28.8650
_cell_measurement_theta_min 1.6480
_cell_volume 9145.60(18)
_computing_cell_refinement 'CrysAlisPro 1.171.41.93a (Rigaku OD, 2020)'
_computing_data_collection 'CrysAlisPro 1.171.41.93a (Rigaku OD, 2020)'
_computing_data_reduction 'CrysAlisPro 1.171.41.93a (Rigaku OD, 2020)'
_computing_molecular_graphics 'Olex2 1.5 (Dolomanov et al., 2009)'
_computing_publication_material 'Olex2 1.5 (Dolomanov et al., 2009)'
_computing_structure_refinement 'SHELXL 2018/3 (Sheldrick, 2015)'
_computing_structure_solution 'SHELXT  (Sheldrick, 2015)'
_diffrn_ambient_temperature 273.15
_diffrn_measured_fraction_theta_full 0.998
_diffrn_measured_fraction_theta_max 0.998
_diffrn_measurement_details
;
List of Runs (angles in degrees, time in seconds):

  # Type    Start    End  Width  t~exp~   \w     \q     \k     \f   Frames
#--------------------------------------------------------------------------
  1  \f   -350.61   9.39   0.50    4.00  12.27 -11.30 -28.85    --   720
  2  \w    -64.97  -6.47   0.50    4.00    --  -11.35 102.22 -99.09  117
  3  \w   -106.96  17.54   0.50    4.00    --  -11.30 -59.25 -51.92  249
  4  \w    -52.58  27.42   0.50    4.00    --  -11.35  79.34  91.89  160
  5  \f     -9.39 350.61   0.50    4.00  79.56 -11.30  28.85    --   720
  6  \f   -339.92  20.08   0.50    4.00  17.79 -11.30 -59.25    --   720
;
_diffrn_measurement_device 'abstract diffractometer'
_diffrn_measurement_device_type 'Bruker APEX-II CCD'
_diffrn_measurement_method '\w and \f scans'
_diffrn_radiation_type MoK\a
_diffrn_radiation_wavelength 0.71073
_diffrn_reflns_av_R_equivalents 0.0697
_diffrn_reflns_av_unetI/netI 0.0317
_diffrn_reflns_Laue_measured_fraction_full 0.998
_diffrn_reflns_Laue_measured_fraction_max 0.998
_diffrn_reflns_limit_h_max 24
_diffrn_reflns_limit_h_min -24
_diffrn_reflns_limit_k_max 24
_diffrn_reflns_limit_k_min -24
_diffrn_reflns_limit_l_max 27
_diffrn_reflns_limit_l_min -27
_diffrn_reflns_number 334528
_diffrn_reflns_point_group_measured_fraction_full 0.998
_diffrn_reflns_point_group_measured_fraction_max 0.998
_diffrn_reflns_theta_full 25.000
_diffrn_reflns_theta_max 25.000
_diffrn_reflns_theta_min 1.761
_exptl_absorpt_coefficient_mu 4.950
_exptl_absorpt_correction_T_max 0.26749
_exptl_absorpt_correction_T_min 0.24249
_exptl_absorpt_correction_type multi-scan
_exptl_absorpt_process_details SADABS
_exptl_crystal_colour colourless
_exptl_crystal_colour_primary colourless
_exptl_crystal_density_diffrn 1.762
_exptl_crystal_description block
_exptl_crystal_F_000 4685
_exptl_crystal_size_rad 0.400
_refine_diff_density_max 2.088
_refine_diff_density_min -1.451
_refine_diff_density_rms 0.135
_refine_ls_extinction_method none
_refine_ls_goodness_of_fit_ref 1.150
_refine_ls_hydrogen_treatment constr
_refine_ls_matrix_type full
_refine_ls_number_parameters 2483
_refine_ls_number_reflns 32183
_refine_ls_number_restraints 396
_refine_ls_restrained_S_all 1.147
_refine_ls_R_factor_all 0.0512
_refine_ls_R_factor_gt 0.0376
_refine_ls_shift/su_max 0.003
_refine_ls_shift/su_mean 0.000
_refine_ls_structure_factor_coef Fsqd
_refine_ls_weighting_details 'w=1/[\s^2^(Fo^2^)+(0.0180P)^2^+72.4685P] where P=(Fo^2^+2Fc^2^)/3'
_refine_ls_weighting_scheme calc
_refine_ls_wR_factor_gt 0.0849
_refine_ls_wR_factor_ref 0.0921
_reflns_Friedel_coverage 0.000
_reflns_number_gt 26239
_reflns_number_total 32183
_reflns_threshold_expression 'I > 2\s(I)'
_cod_data_source_file d3cc03824f2.cif
_cod_data_source_block Th105
_cod_original_cell_volume 9145.58(17)
_cod_original_formula_sum 'C171.50 H149 N29.50 O52.25 Th6'
_cod_database_code 7132157
_shelx_shelxl_version_number 2018/3
_shelx_space_group_comment
;
The symmetry employed for this shelxl refinement is uniquely defined
by the following loop, which should always be used as a source of
symmetry information in preference to the above space-group names.
They are only intended as comments.
;
_olex2_refinement_description
;
1. Fixed Uiso
 At 1.2 times of:
  All C(H) groups, All C(H,H) groups
 At 1.5 times of:
  All C(H,H,H) groups, All O(H,H) groups
2. Restrained distances
 Th6-H22A \\sim Th6-H22B
 with sigma of 0.02
3. Rigid bond restraints
 N29, C135, C162, C163, C164, C165
 with sigma for 1-2 distances of 0.001 and sigma for 1-3 distances of 0.001
 O50, N30, C172, C173, C174
 with sigma for 1-2 distances of 0.001 and sigma for 1-3 distances of 0.001
4. Uiso/Uaniso restraints and constraints
Uanis(C132) \\sim Ueq, Uanis(C139) \\sim Ueq, Uanis(C155) \\sim Ueq,
Uanis(C171) \\sim Ueq, Uanis(C1A) \\sim Ueq, Uanis(C1B) \\sim Ueq, Uanis(C98)
\\sim Ueq, Uanis(C168) \\sim Ueq, Uanis(C169) \\sim Ueq, Uanis(C170) \\sim Ueq,
Uanis(C98A) \\sim Ueq, Uanis(C1F) \\sim Ueq, Uanis(C1C) \\sim Ueq, Uanis(C1D)
\\sim Ueq, Uanis(C166) \\sim Ueq, Uanis(N7) \\sim Ueq, Uanis(C167) \\sim Ueq,
Uanis(C1G) \\sim Ueq, Uanis(C1E) \\sim Ueq, Uanis(N7A) \\sim Ueq: with sigma of
0.01 and sigma for terminal atoms of 0.02
Uanis(C165) \\sim Ueq: with sigma of 0.01 and sigma for terminal atoms of 0.02
Uanis(C172) \\sim Ueq, Uanis(C173) \\sim Ueq, Uanis(N30) \\sim Ueq, Uanis(C174)
\\sim Ueq, Uanis(O50) \\sim Ueq: with sigma of 0.01 and sigma for terminal
atoms of 0.02
Uanis(O49) \\sim Ueq: with sigma of 0.01 and sigma for terminal atoms of 0.02
Uanis(O52) \\sim Ueq: with sigma of 0.01 and sigma for terminal atoms of 0.02
Uanis(O51) \\sim Ueq, Uanis(O46) \\sim Ueq: with sigma of 0.01 and sigma for
terminal atoms of 0.02
Uanis(O53) \\sim Ueq: with sigma of 0.01 and sigma for terminal atoms of 0.02
5. Rigid body (RIGU) restrains
 N7, N7A, C1A, C1B, C1C, C1D, C1E, C1F, C1G, C2, C49, C49A, C52, C98, C98A,
 C132, C139, C155, C166, C167, C168, C169, C170, C171
 with sigma for 1-2 distances of 0.004 and sigma for 1-3 distances of 0.004
6. Others
 Sof(C1A)=Sof(H1A)=Sof(C1B)=Sof(C1G)=Sof(H1G)=Sof(N7A)=Sof(C1E)=Sof(H1E)=
 Sof(C1F)=Sof(H1F)=Sof(C1C)=Sof(C1D)=Sof(H1D)=Sof(C49A)=Sof(H49A)=Sof(C98A)=
 Sof(H98A)=Sof(C171)=Sof(H171)=1-FVAR(1)
 Sof(C49)=Sof(H49)=Sof(C98)=Sof(H98)=Sof(C132)=Sof(H132)=Sof(C139)=Sof(H139)=
 Sof(C155)=Sof(C166)=Sof(H166)=Sof(N7)=Sof(C167)=Sof(H167)=Sof(C168)=Sof(H168)=
 Sof(C169)=Sof(C170)=Sof(H170)=FVAR(1)
 Fixed Sof: O45(0.5) H45A(0.5) H45B(0.5) O46(0.5) H46A(0.5) H46B(0.5) O47(0.5)
 O48(0.5) H48A(0.5) H48B(0.5) O49(0.5) H49B(0.5) H49C(0.5) O50(0.5) N30(0.5)
 C172(0.5) H172(0.5) C173(0.5) H17A(0.5) H17B(0.5) C174(0.5) H17C(0.5)
 H17D(0.5) H17E(0.5) O51(0.5) H51A(0.5) H51B(0.5) O52(0.25) O53(0.5)
7.a Riding coordinates:
 O32(H32A,H32B), O1W(H1WA,H1WB), O2W(H2WA,H2WB), O4W(H4WA,H4WB), O7(H7A,H7B),
 O39(H39A,H39B), O41(H41A,H41B), O42(H42A,H42B), O43(H43A,H43B), O44(H44A,H44B),
  O45(H45A,H45B), O46(H46A,H46B), O48(H48A,H48B), O49(H49B,H49C), O51(H51A,H51B)
7.b Free rotating group:
 O22(H22A,H22B), O3W(H3WA,H3WB)
7.c Rotating group:
 O27(H27A,H27B), O28(H28A,H28B), O37(H37A,H37B), O38(H38A,H38B)
7.d Aromatic/amide H refined with riding coordinates:
 C1A(H1A), C1G(H1G), C1E(H1E), C1F(H1F), C1D(H1D), C3(H3), C12(H12), C14(H14),
 C16(H16), C19(H19), C22(H22), C23(H23), C30(H30), C31(H31), C32(H32), C33(H33),
  C34(H34), C35(H35), C37(H37), C39(H39), C43(H43), C44(H44), C46(H46),
 C48(H48), C49(H49), C49A(H49A), C56(H56), C58(H58), C62(H62), C63(H63),
 C71(H71), C72(H72), C73(H73), C79(H79), C84(H84), C86(H86), C87(H87), C88(H88),
  C89(H89), C90(H90), C91(H91), C92(H92), C93(H93), C94(H94), C95(H95),
 C97(H97), C98(H98), C98A(H98A), C99(H99), C100(H100), C101(H101), C102(H102),
 C104(H104), C106(H106), C107(H107), C108(H108), C109(H109), C110(H110),
 C112(H112), C113(H113), C114(H114), C116(H116), C117(H117), C118(H118),
 C119(H119), C120(H120), C121(H121), C122(H122), C123(H123), C124(H124),
 C125(H125), C126(H126), C127(H127), C128(H128), C129(H129), C130(H130),
 C131(H131), C132(H132), C133(H133), C134(H134), C136(H136), C137(H137),
 C138(H138), C139(H139), C140(H140), C141(H141), C142(H142), C143(H143),
 C144(H144), C145(H145), C146(H146), C147(H147), C148(H148), C149(H149),
 C150(H150), C151(H151), C152(H152), C153(H153), C154(H154), C156(H156),
 C157(H157), C158(H158), C159(H159), C160(H160), C161(H161), C162(H162),
 C163(H163), C164(H164), C165(H165), C166(H166), C167(H167), C168(H168),
 C170(H170), C171(H171), C172(H172)
7.e Fitted hexagon refined as free rotating group:
 C1G(N7A,C1E,C1F,C1C,C1D), C166(N7,C167,C168,C169,C170)
7.f X=CH2 refined with riding coordinates:
 C173(H17A,H17B)
7.g Idealised Me refined as rotating group:
 C96(H96A,H96B,H96C), C174(H17C,H17D,H17E)
;
_platon_squeeze_void_probe_radius 1.20
_olex2_submission_special_instructions 'No special instructions were received'
_oxdiff_exptl_absorpt_empirical_details
;
Empirical correction (ABSPACK) includes:
- Absorption correction using spherical harmonics
- Frame scaling
- Detector area scaling
;

loop_
_space_group_symop_operation_xyz
'x, y, z'
'-x, -y, -z'

loop_
_atom_site_label
_atom_site_type_symbol
_atom_site_fract_x
_atom_site_fract_y
_atom_site_fract_z
_atom_site_U_iso_or_equiv
_atom_site_adp_type
_atom_site_occupancy
_atom_site_site_symmetry_order
_atom_site_calc_flag
_atom_site_refinement_flags_posn
_atom_site_refinement_flags_adp
_atom_site_refinement_flags_occupancy
_atom_site_disorder_assembly
_atom_site_disorder_group
Th1 Th 0.41197(2) 0.63228(2) 0.63290(2) 0.02185(6) Uani 1 1 d . . . . .
Th2 Th 0.25072(2) 0.75641(2) 0.79814(2) 0.02405(6) Uani 1 1 d . . . . .
Th3 Th 0.24984(2) 0.78789(2) 0.62985(2) 0.02308(6) Uani 1 1 d . . . . .
Th4 Th 0.41442(2) 0.60044(2) 0.80508(2) 0.02233(6) Uani 1 1 d . . . . .
Th5 Th 0.41555(2) 0.78448(2) 0.71881(2) 0.02383(6) Uani 1 1 d . . . . .
Th6 Th 0.24893(2) 0.60143(2) 0.71512(2) 0.02266(6) Uani 1 1 d D . . . .
O1 O 0.3654(2) 0.7431(2) 0.6487(2) 0.0261(10) Uani 1 1 d . . . . .
O2 O 0.3635(2) 0.5939(2) 0.71831(19) 0.0240(10) Uani 1 1 d . . . . .
O3 O 0.3667(2) 0.7176(2) 0.7882(2) 0.0265(10) Uani 1 1 d . . . . .
O4 O 0.2324(2) 0.7184(2) 0.7140(2) 0.0264(10) Uani 1 1 d . . . . .
O5 O 0.2858(2) 0.6618(2) 0.62126(19) 0.0245(10) Uani 1 1 d . . . . .
O6 O 0.4674(2) 0.6578(2) 0.72111(19) 0.0244(10) Uani 1 1 d . . . . .
O8 O 0.5133(3) 0.7428(3) 0.7910(2) 0.0393(13) Uani 1 1 d . . . . .
O9 O 0.3781(3) 0.4905(3) 0.8346(2) 0.0371(13) Uani 1 1 d . . . . .
O10 O 0.1522(3) 0.6465(3) 0.6437(2) 0.0373(13) Uani 1 1 d . . . . .
O11 O 0.3865(3) 0.8619(3) 0.7915(2) 0.0418(13) Uani 1 1 d . . . . .
O12 O 0.5155(3) 0.6381(3) 0.8410(2) 0.0377(13) Uani 1 1 d . . . . .
O13 O 0.3797(3) 0.6922(3) 0.5296(2) 0.0355(12) Uani 1 1 d . . . . .
O14 O 0.5136(3) 0.6800(3) 0.6049(2) 0.0412(13) Uani 1 1 d . . . . .
O15 O 0.2853(3) 0.4908(3) 0.7830(2) 0.0375(13) Uani 1 1 d . . . . .
O16 O 0.2928(3) 0.8461(3) 0.8386(2) 0.0448(14) Uani 1 1 d . . . . .
O17 O 0.5064(3) 0.5332(3) 0.6735(2) 0.0380(13) Uani 1 1 d . . . . .
O18 O 0.1442(3) 0.7546(3) 0.5989(2) 0.0384(13) Uani 1 1 d . . . . .
O19 O 0.3841(3) 0.8887(3) 0.6429(2) 0.0419(14) Uani 1 1 d . . . . .
O20 O 0.2890(2) 0.8294(2) 0.7150(2) 0.0281(11) Uani 1 1 d . . . . .
O21 O 0.1522(3) 0.6144(3) 0.7835(2) 0.0383(13) Uani 1 1 d . . . . .
O22 O 0.1680(3) 0.5152(3) 0.7108(3) 0.0480(15) Uani 1 1 d G . . . .
H22A H 0.147114 0.498599 0.739210 0.072 Uiso 1 1 d DG U . . .
H22B H 0.146329 0.511629 0.680760 0.072 Uiso 1 1 d DG U . . .
O23 O 0.2858(3) 0.8972(3) 0.5952(2) 0.0407(13) Uani 1 1 d . . . . .
O24 O 0.1818(3) 0.8013(3) 0.8913(2) 0.0433(14) Uani 1 1 d . . . . .
O25 O 0.1537(3) 0.8513(3) 0.7636(2) 0.0428(14) Uani 1 1 d . . . . .
O26 O 0.2819(3) 0.5182(3) 0.6478(2) 0.0436(14) Uani 1 1 d . . . . .
O27 O 0.3858(3) 0.6215(3) 0.9091(2) 0.0442(14) Uani 1 1 d . . . . .
H27A H 0.346525 0.648710 0.908580 0.066 Uiso 1 1 d R U . . .
H27B H 0.381816 0.584064 0.929861 0.066 Uiso 1 1 d R U . . .
O28 O 0.4931(3) 0.8736(3) 0.7169(3) 0.0606(18) Uani 1 1 d . . . . .
H28A H 0.528966 0.861636 0.696642 0.091 Uiso 1 1 d R U . . .
H28B H 0.510208 0.871344 0.751692 0.091 Uiso 1 1 d R U . . .
O29 O 0.1490(3) 0.8653(3) 0.6665(2) 0.0442(14) Uani 1 1 d . . . . .
O30 O 0.5123(3) 0.7696(3) 0.6535(3) 0.0490(15) Uani 1 1 d . . . . .
O31 O 0.3766(3) 0.5310(3) 0.6044(2) 0.0402(13) Uani 1 1 d . . . . .
O32 O 0.4870(3) 0.5143(3) 0.8906(2) 0.0396(13) Uani 1 1 d . . . . .
H32A H 0.477980 0.527048 0.923167 0.059 Uiso 1 1 d R U . . .
H32B H 0.495100 0.471348 0.900827 0.059 Uiso 1 1 d R U . . .
O33 O 0.2858(3) 0.7763(3) 0.5312(2) 0.0382(13) Uani 1 1 d . . . . .
O34 O 0.1481(3) 0.7105(3) 0.8197(2) 0.0411(13) Uani 1 1 d . . . . .
O35 O 0.2628(3) 0.7061(3) 0.9079(2) 0.0501(15) Uani 1 1 d . . . . .
O36 O 0.2879(2) 0.6266(2) 0.81216(19) 0.0253(10) Uani 1 1 d . . . . .
O37 O 0.4873(3) 0.5752(3) 0.5540(2) 0.0363(12) Uani 1 1 d . . . . .
H37A H 0.463266 0.581470 0.522766 0.054 Uiso 1 1 d R U . . .
H37B H 0.498150 0.531614 0.564646 0.054 Uiso 1 1 d R U . . .
O38 O 0.1700(3) 0.8798(3) 0.5463(3) 0.0501(15) Uani 1 1 d . . . . .
H38A H 0.133961 0.900317 0.561187 0.075 Uiso 1 1 d R U . . .
H38B H 0.155622 0.858429 0.522282 0.075 Uiso 1 1 d R U . . .
O40 O 0.5056(3) 0.5117(2) 0.7722(2) 0.0361(12) Uani 1 1 d . . . . .
N1 N 0.3364(3) 0.2593(3) 0.9091(3) 0.0359(15) Uani 1 1 d . . . . .
N2 N 0.4817(4) 0.6701(4) 0.3353(3) 0.054(2) Uani 1 1 d . . . . .
N3 N 0.6458(4) 0.2806(3) 0.8710(3) 0.0484(18) Uani 1 1 d . . . . .
N4 N 0.6961(4) 0.3982(4) 0.5758(3) 0.0461(17) Uani 1 1 d . . . . .
N5 N 0.7023(4) 0.5379(4) 0.9990(3) 0.0456(17) Uani 1 1 d . . . . .
N6 N 0.4755(4) 0.2881(4) 0.9878(3) 0.0433(17) Uani 1 1 d . . . . .
N8 N 0.1898(4) 0.2816(4) 0.8172(3) 0.0491(18) Uani 1 1 d . . . . .
N9 N 0.3335(4) 0.8086(4) 0.3222(3) 0.0438(17) Uani 1 1 d . . . . .
N10 N 0.3697(4) 1.0174(3) 0.9379(3) 0.0470(18) Uani 1 1 d . . . . .
N11 N -0.0277(3) 0.6179(4) 0.9309(3) 0.0447(17) Uani 1 1 d . . . . .
N12 N 0.6988(3) 0.3248(3) 0.7255(3) 0.0400(16) Uani 1 1 d . . . . .
N13 N -0.0889(4) 0.7539(4) 0.6741(3) 0.0510(19) Uani 1 1 d . . . . .
N14 N 0.7298(3) 0.6890(4) 0.9089(3) 0.0399(16) Uani 1 1 d . . . . .
N15 N 0.5225(4) 1.0487(4) 0.5617(4) 0.066(2) Uani 1 1 d . . . . .
N16 N 0.2109(5) 0.9874(4) 0.9908(4) 0.067(2) Uani 1 1 d . . . . .
N17 N 0.0132(4) 0.4548(4) 0.8811(3) 0.0529(19) Uani 1 1 d . . . . .
N18 N 0.3033(5) 0.5659(4) 1.1103(3) 0.059(2) Uani 1 1 d . . . . .
N19 N -0.0220(4) 0.7856(4) 0.9592(3) 0.056(2) Uani 1 1 d . . . . .
N20 N -0.0478(4) 0.5734(5) 0.7244(4) 0.066(2) Uani 1 1 d . . . . .
N21 N 0.1671(4) 0.7187(4) 1.1047(3) 0.053(2) Uani 1 1 d . . . . .
N22 N 0.7209(4) 0.8340(4) 0.7952(4) 0.066(2) Uani 1 1 d . . . . .
N23 N 0.3449(4) 1.1221(3) 0.5234(3) 0.0497(19) Uani 1 1 d . . . . .
N24 N 0.0620(5) 0.8883(6) 1.0653(4) 0.076(3) Uani 1 1 d . . . . .
N25 N 0.5253(5) 1.0056(5) 0.8625(5) 0.079(3) Uani 1 1 d . . . . .
N26 N -0.0891(4) 0.9221(4) 0.5943(4) 0.065(2) Uani 1 1 d . . . . .
N27 N 0.1598(5) 0.8861(5) 0.3413(4) 0.081(3) Uani 1 1 d . . . . .
N28 N 0.1618(4) 1.1445(4) 0.5263(4) 0.065(2) Uani 1 1 d . . . . .
N29 N 0.8665(7) 0.4832(8) 0.5365(7) 0.144(5) Uani 1 1 d . U . . .
C1 C 0.1203(4) 0.7075(4) 0.6262(3) 0.0352(18) Uani 1 1 d . . . . .
C1A C 0.3439(13) 0.3025(14) 0.5681(13) 0.060(5) Uani 0.53(2) 1 d . U P A 2
H1A H 0.345287 0.259984 0.557289 0.071 Uiso 0.53(2) 1 calc R U P A 2
C1B C 0.2921(12) 0.3301(11) 0.6026(11) 0.051(5) Uani 0.53(2) 1 d . U P A 2
C1G C 0.1218(8) 0.2879(9) 0.6419(8) 0.099(7) Uani 0.53(2) 1 d G U P A 2
H1G H 0.076351 0.311037 0.643245 0.119 Uiso 0.53(2) 1 calc R U P A 2
N7A N 0.1410(9) 0.2164(9) 0.6566(8) 0.100(7) Uani 0.53(2) 1 d G U P A 2
C1E C 0.2089(10) 0.1818(6) 0.6545(8) 0.094(7) Uani 0.53(2) 1 d G U P A 2
H1E H 0.221826 0.134009 0.664365 0.112 Uiso 0.53(2) 1 calc R U P A 2
C1F C 0.2576(8) 0.2188(8) 0.6377(8) 0.083(6) Uani 0.53(2) 1 d G U P A 2
H1F H 0.303009 0.195640 0.636292 0.099 Uiso 0.53(2) 1 calc R U P A 2
C1C C 0.2383(8) 0.2903(8) 0.6229(8) 0.065(5) Uani 0.53(2) 1 d G U P A 2
C1D C 0.1704(9) 0.3248(7) 0.6250(8) 0.079(6) Uani 0.53(2) 1 d G U P A 2
H1D H 0.157535 0.372669 0.615171 0.095 Uiso 0.53(2) 1 calc R U P A 2
C2 C 0.3320(4) 0.4988(4) 0.6180(3) 0.0362(18) Uani 1 1 d . . . . .
C3 C 0.4062(5) 0.9550(4) 0.8605(4) 0.043(2) Uani 1 1 d . . . . .
H3 H 0.437128 0.945113 0.831838 0.052 Uiso 1 1 calc R U . . .
C4 C 0.3326(4) 0.7418(4) 0.5057(3) 0.0297(16) Uani 1 1 d . . . . .
C5 C 0.3421(4) 0.8743(4) 0.8292(3) 0.0359(18) Uani 1 1 d . . . . .
C6 C 0.3324(4) 0.4633(4) 0.8204(3) 0.0296(16) Uani 1 1 d . . . . .
C7 C 0.1240(4) 0.8756(4) 0.7139(4) 0.042(2) Uani 1 1 d . . . . .
C8 C 0.1282(4) 0.6575(4) 0.8151(3) 0.0318(17) Uani 1 1 d . . . . .
C9 C 0.5297(4) 0.4989(4) 0.7230(3) 0.0302(16) Uani 1 1 d . . . . .
C10 C 0.5896(4) 0.4388(4) 0.7249(3) 0.0331(17) Uani 1 1 d . . . . .
C11 C 0.5398(4) 0.6898(4) 0.8278(3) 0.0307(16) Uani 1 1 d . . . . .
C12 C 0.3779(4) 0.3622(4) 0.8988(3) 0.0326(17) Uani 1 1 d . . . . .
H12 H 0.407769 0.385575 0.911787 0.039 Uiso 1 1 calc R U . . .
C13 C 0.3328(4) 0.7631(4) 0.4400(3) 0.0307(16) Uani 1 1 d . . . . .
C14 C 0.2903(4) 0.3554(4) 0.8337(3) 0.0327(17) Uani 1 1 d . . . . .
H14 H 0.259868 0.374363 0.802111 0.039 Uiso 1 1 calc R U . . .
C15 C 0.3355(4) 0.9199(4) 0.6080(3) 0.0360(18) Uani 1 1 d . . . . .
C16 C 0.6302(4) 0.4334(4) 0.6773(3) 0.0392(19) Uani 1 1 d . . . . .
H16 H 0.621786 0.467974 0.644697 0.047 Uiso 1 1 calc R U . . .
C17 C 0.0721(4) 0.6450(4) 0.8540(3) 0.0310(16) Uani 1 1 d . . . . .
C18 C 0.6064(4) 0.6891(4) 0.8565(3) 0.0305(16) Uani 1 1 d . . . . .
C19 C 0.3885(4) 0.7380(4) 0.4097(3) 0.0339(17) Uani 1 1 d . . . . .
H19 H 0.426285 0.706049 0.428332 0.041 Uiso 1 1 calc R U . . .
C20 C 0.3333(4) 0.3936(4) 0.8516(3) 0.0282(16) Uani 1 1 d . . . . .
C21 C 0.3519(4) 0.9255(4) 0.8667(3) 0.0366(18) Uani 1 1 d . . . . .
C22 C 0.6433(4) 0.7368(4) 0.8337(3) 0.0354(18) Uani 1 1 d . . . . .
H22 H 0.626870 0.769416 0.800717 0.043 Uiso 1 1 calc R U . . .
C23 C 0.0509(4) 0.5829(4) 0.8585(4) 0.0391(19) Uani 1 1 d . . . . .
H23 H 0.069105 0.550286 0.835348 0.047 Uiso 1 1 calc R U . . .
C24 C 0.0466(4) 0.7260(4) 0.6419(4) 0.0383(18) Uani 1 1 d . . . . .
C25 C 0.5413(5) 0.7164(5) 0.6303(4) 0.048(2) Uani 1 1 d . . . . .
C26 C 0.6938(4) 0.6437(4) 0.9313(3) 0.0347(17) Uani 1 1 d . . . . .
C27 C 0.3780(4) 0.2954(4) 0.9269(3) 0.0349(18) Uani 1 1 d . . . . .
C28 C 0.2146(4) 0.7502(4) 0.9251(3) 0.0367(18) Uani 1 1 d . . . . .
C29 C 0.2930(4) 0.2890(4) 0.8633(3) 0.0358(18) Uani 1 1 d . . . . .
C30 C 0.0204(4) 0.6753(5) 0.6754(4) 0.047(2) Uani 1 1 d . . . . .
H30 H 0.047836 0.631247 0.687302 0.057 Uiso 1 1 calc R U . . .
C31 C 0.2772(4) 0.8092(4) 0.4119(3) 0.0383(18) Uani 1 1 d . . . . .
H31 H 0.238723 0.825374 0.432119 0.046 Uiso 1 1 calc R U . . .
C32 C 0.0425(4) 0.6917(4) 0.8883(4) 0.0397(19) Uani 1 1 d . . . . .
H32 H 0.055770 0.732890 0.886488 0.048 Uiso 1 1 calc R U . . .
C33 C 0.6047(4) 0.3864(4) 0.7729(3) 0.0375(18) Uani 1 1 d . . . . .
H33 H 0.577900 0.388477 0.805278 0.045 Uiso 1 1 calc R U . . .
C34 C 0.6635(5) 0.2312(5) 0.9167(4) 0.054(2) Uani 1 1 d . . . . .
H34 H 0.639980 0.235861 0.950576 0.065 Uiso 1 1 calc R U . . .
C35 C 0.3051(5) 0.9425(4) 0.9085(4) 0.043(2) Uani 1 1 d . . . . .
H35 H 0.267747 0.923081 0.913564 0.051 Uiso 1 1 calc R U . . .
C36 C 0.2474(4) 0.2475(4) 0.8455(4) 0.042(2) Uani 1 1 d . . . . .
C37 C 0.5040(5) 0.2070(5) 1.0756(4) 0.058(3) Uani 1 1 d . . . . .
H37 H 0.532136 0.189598 1.108879 0.070 Uiso 1 1 calc R U . . .
C38 C 0.6598(4) 0.3313(4) 0.7723(3) 0.0373(18) Uani 1 1 d . . . . .
C39 C 0.6319(4) 0.6423(4) 0.9061(3) 0.0327(17) Uani 1 1 d . . . . .
H39 H 0.607997 0.610353 0.922400 0.039 Uiso 1 1 calc R U . . .
C40 C 0.3160(5) 0.9900(4) 0.9431(4) 0.046(2) Uani 1 1 d . . . . .
C41 C 0.3388(4) 0.9918(4) 0.5772(4) 0.042(2) Uani 1 1 d . . . . .
C42 C -0.0475(4) 0.6914(5) 0.6909(4) 0.050(2) Uani 1 1 d . . . . .
C43 C 0.2801(4) 1.0392(4) 0.5556(4) 0.046(2) Uani 1 1 d . . . . .
H43 H 0.238305 1.027421 0.557706 0.055 Uiso 1 1 calc R U . . .
C44 C 0.3998(4) 1.0087(4) 0.5721(4) 0.042(2) Uani 1 1 d . . . . .
H44 H 0.439610 0.977128 0.587463 0.051 Uiso 1 1 calc R U . . .
C45 C 0.4224(4) 0.2623(4) 0.9787(3) 0.0369(18) Uani 1 1 d . . . . .
C46 C 0.5155(5) 0.2600(5) 1.0364(4) 0.056(2) Uani 1 1 d . . . . .
H46 H 0.552530 0.277862 1.043232 0.067 Uiso 1 1 calc R U . . .
C47 C 0.7257(4) 0.3648(4) 0.6271(4) 0.042(2) Uani 1 1 d . . . . .
C48 C 0.7323(5) 0.3892(6) 0.5277(5) 0.068(3) Uani 1 1 d . . . . .
H48 H 0.712765 0.412897 0.491783 0.082 Uiso 1 1 calc R U . . .
C49 C 0.387(3) 0.413(3) 0.551(2) 0.046(9) Uani 0.47(2) 1 d . . P A 1
H49 H 0.406976 0.446123 0.530913 0.055 Uiso 0.47(2) 1 calc R U P A 1
C49A C 0.390(3) 0.405(3) 0.5664(18) 0.043(8) Uani 0.53(2) 1 d . . P A 2
H49A H 0.422662 0.429606 0.555136 0.051 Uiso 0.53(2) 1 calc R U P A 2
C50 C 0.7256(4) 0.5951(4) 0.9839(3) 0.0350(18) Uani 1 1 d . . . . .
C51 C 0.4674(5) 1.0934(4) 0.5337(4) 0.046(2) Uani 1 1 d . . . . .
C52 C 0.3387(4) 0.4307(4) 0.5974(4) 0.0424(18) Uani 1 1 d . . . . .
C53 C 0.6834(4) 0.3757(4) 0.6790(3) 0.0360(18) Uani 1 1 d . . . . .
C54 C 0.2667(5) 1.0111(4) 0.9884(4) 0.053(2) Uani 1 1 d . . . . .
C55 C 0.2790(5) 0.8314(4) 0.3522(3) 0.042(2) Uani 1 1 d . . . . .
C56 C 0.7332(5) 0.4943(5) 1.0462(4) 0.053(2) Uani 1 1 d . . . . .
H56 H 0.717777 0.454598 1.057804 0.063 Uiso 1 1 calc R U . . .
C57 C 0.0017(4) 0.5716(5) 0.8989(4) 0.042(2) Uani 1 1 d . . . . .
C58 C 0.0037(4) 0.7895(4) 0.6239(4) 0.043(2) Uani 1 1 d . . . . .
H58 H 0.019792 0.823886 0.600759 0.051 Uiso 1 1 calc R U . . .
C59 C 0.6178(5) 0.6973(6) 0.6385(4) 0.060(3) Uani 1 1 d . . . . .
C60 C 0.6796(4) 0.2732(4) 0.8216(3) 0.0386(19) Uani 1 1 d . . . . .
C61 C 0.4150(4) 1.0004(4) 0.8976(4) 0.042(2) Uani 1 1 d . . . . .
C62 C 0.7852(5) 0.5034(5) 1.0785(4) 0.056(3) Uani 1 1 d . . . . .
H62 H 0.804785 0.470605 1.110454 0.067 Uiso 1 1 calc R U . . .
C63 C 0.7168(5) 0.1715(5) 0.9163(4) 0.054(2) Uani 1 1 d . . . . .
H63 H 0.729374 0.138354 0.949592 0.065 Uiso 1 1 calc R U . . .
C64 C -0.0759(4) 0.6395(5) 0.7274(4) 0.050(2) Uani 1 1 d . . . . .
C65 C 0.1983(4) 0.7394(5) 0.9887(3) 0.042(2) Uani 1 1 d . . . . .
C66 C 0.2199(6) 0.8799(5) 0.3179(4) 0.055(3) Uani 1 1 d . . . . .
C67 C -0.0076(4) 0.6773(5) 0.9261(3) 0.041(2) Uani 1 1 d . . . . .
C68 C 0.7053(4) 0.7349(4) 0.8610(3) 0.0371(18) Uani 1 1 d . . . . .
C69 C 0.2144(4) 0.6713(5) 1.0843(4) 0.045(2) Uani 1 1 d . . . . .
C70 C 0.2845(5) 1.1046(4) 0.5305(4) 0.049(2) Uani 1 1 d . . . . .
C71 C 0.5929(6) 1.1210(5) 0.5166(5) 0.064(3) Uani 1 1 d . . . . .
H71 H 0.635923 1.129601 0.511949 0.076 Uiso 1 1 calc R U . . .
C72 C 0.4503(6) 0.1793(5) 1.0657(4) 0.059(3) Uani 1 1 d . . . . .
H72 H 0.442374 0.141988 1.091382 0.070 Uiso 1 1 calc R U . . .
C73 C 0.7311(5) 0.2160(4) 0.8171(4) 0.056(3) Uani 1 1 d . . . . .
H73 H 0.753332 0.211892 0.782489 0.067 Uiso 1 1 calc R U . . .
C74 C -0.0408(4) 0.7265(5) 0.9642(4) 0.045(2) Uani 1 1 d . . . . .
C75 C -0.0641(4) 0.8031(4) 0.6399(4) 0.045(2) Uani 1 1 d . . . . .
C76 C 0.0856(5) 0.8258(6) 1.0966(5) 0.061(3) Uani 1 1 d . . . . .
C77 C 0.3868(4) 0.7614(4) 0.3503(3) 0.0375(18) Uani 1 1 d . . . . .
C78 C 0.4435(5) 0.7329(5) 0.3139(4) 0.048(2) Uani 1 1 d . . . . .
C79 C 0.5373(6) 1.1645(5) 0.4878(5) 0.071(3) Uani 1 1 d . . . . .
H79 H 0.542158 1.203150 0.462081 0.085 Uiso 1 1 calc R U . . .
C80 C 0.4745(5) 1.0309(5) 0.8944(5) 0.056(2) Uani 1 1 d . . . . .
C81 C -0.0206(5) 0.5052(5) 0.9081(4) 0.048(2) Uani 1 1 d . . . . .
C82 C 0.1357(5) 0.7750(6) 1.0690(4) 0.052(2) Uani 1 1 d . . . . .
C83 C 0.7486(4) 0.7816(4) 0.8377(4) 0.044(2) Uani 1 1 d . . . . .
C84 C 0.7773(4) 0.6083(5) 1.0159(4) 0.049(2) Uani 1 1 d . . . . .
H84 H 0.791251 0.649041 1.005250 0.058 Uiso 1 1 calc R U . . .
C85 C 0.2475(6) 0.6086(5) 1.1272(4) 0.056(3) Uani 1 1 d . . . . .
C86 C 0.5292(5) 0.6404(6) 0.3008(5) 0.069(3) Uani 1 1 d . . . . .
H86 H 0.551685 0.594402 0.312813 0.082 Uiso 1 1 calc R U . . .
C87 C 0.2318(4) 0.6800(5) 1.0260(3) 0.043(2) Uani 1 1 d . . . . .
H87 H 0.265212 0.646699 1.012473 0.052 Uiso 1 1 calc R U . . .
C88 C 0.4736(6) 1.1522(5) 0.4962(5) 0.067(3) Uani 1 1 d . . . . .
H88 H 0.435323 1.182905 0.477072 0.081 Uiso 1 1 calc R U . . .
C89 C 0.1494(4) 0.7875(5) 1.0099(4) 0.047(2) Uani 1 1 d . . . . .
H89 H 0.125865 0.827380 0.985721 0.056 Uiso 1 1 calc R U . . .
C90 C 0.5833(5) 1.0636(6) 0.5530(5) 0.072(3) Uani 1 1 d . . . . .
H90 H 0.621375 1.033207 0.572746 0.086 Uiso 1 1 calc R U . . .
C91 C 0.3318(7) 0.5101(6) 1.1485(5) 0.072(3) Uani 1 1 d . . . . .
H91 H 0.370920 0.480881 1.137768 0.087 Uiso 1 1 calc R U . . .
C92 C 0.7959(6) 0.3470(7) 0.5294(5) 0.079(4) Uani 1 1 d . . . . .
H92 H 0.818967 0.341316 0.495438 0.095 Uiso 1 1 calc R U . . .
C93 C 0.2651(5) 0.1763(4) 0.8593(4) 0.060(3) Uani 1 1 d . . . . .
H93 H 0.305249 0.153643 0.880705 0.072 Uiso 1 1 calc R U . . .
C94 C 0.2224(7) 0.1392(5) 0.8409(5) 0.075(3) Uani 1 1 d . . . . .
H94 H 0.233536 0.091232 0.849195 0.090 Uiso 1 1 calc R U . . .
C95 C 0.8077(5) 0.5614(6) 1.0632(4) 0.059(3) Uani 1 1 d . . . . .
H95 H 0.843221 0.569257 1.084305 0.071 Uiso 1 1 calc R U . . .
C96 C 0.0538(5) 0.9215(6) 0.7129(5) 0.082(4) Uani 1 1 d . . . . .
H96A H 0.021911 0.893953 0.724462 0.122 Uiso 1 1 calc R U . . .
H96B H 0.041594 0.946649 0.674254 0.122 Uiso 1 1 calc R U . . .
H96C H 0.052938 0.953408 0.739262 0.122 Uiso 1 1 calc R U . . .
C97 C -0.0499(5) 0.8290(6) 0.9954(5) 0.072(3) Uani 1 1 d . . . . .
H97 H -0.036005 0.870000 0.993324 0.087 Uiso 1 1 calc R U . . .
C98 C 0.3062(13) 0.3848(16) 0.6219(14) 0.042(5) Uani 0.47(2) 1 d . U P A 1
H98 H 0.274042 0.395705 0.649564 0.050 Uiso 0.47(2) 1 calc R U P A 1
C98A C 0.2864(13) 0.3941(14) 0.6166(13) 0.047(5) Uani 0.53(2) 1 d . U P A 2
H98A H 0.250271 0.413725 0.637842 0.057 Uiso 0.53(2) 1 calc R U P A 2
C99 C 0.7905(5) 0.3219(6) 0.6329(5) 0.066(3) Uani 1 1 d . . . . .
H99 H 0.810046 0.299909 0.669241 0.079 Uiso 1 1 calc R U . . .
C100 C 0.3087(7) 0.4921(7) 1.2021(5) 0.077(3) Uani 1 1 d . . . . .
H100 H 0.330160 0.451212 1.226088 0.093 Uiso 1 1 calc R U . . .
C101 C -0.1276(6) 0.6586(7) 0.7647(6) 0.087(4) Uani 1 1 d . . . . .
H101 H -0.146120 0.704910 0.766249 0.104 Uiso 1 1 calc R U . . .
C102 C 0.2295(7) 0.9155(5) 0.2644(4) 0.079(4) Uani 1 1 d . . . . .
H102 H 0.272796 0.910529 0.249633 0.095 Uiso 1 1 calc R U . . .
C103 C 0.4015(5) 1.0740(4) 0.5436(4) 0.043(2) Uani 1 1 d . . . . .
C104 C 0.6569(5) 0.6418(6) 0.6143(5) 0.071(3) Uani 1 1 d . . . . .
H104 H 0.636287 0.617302 0.592360 0.085 Uiso 1 1 calc R U . . .
C105 C -0.1133(5) 0.8688(5) 0.6201(4) 0.052(2) Uani 1 1 d . . . . .
C106 C 0.1492(6) 0.2442(6) 0.7999(5) 0.069(3) Uani 1 1 d . . . . .
H106 H 0.108648 0.267641 0.779524 0.083 Uiso 1 1 calc R U . . .
C107 C 0.8551(6) 0.8121(6) 0.8325(5) 0.074(3) Uani 1 1 d . . . . .
H107 H 0.900264 0.804503 0.845277 0.089 Uiso 1 1 calc R U . . .
C108 C 0.4086(5) 0.2075(4) 1.0171(4) 0.048(2) Uani 1 1 d . . . . .
H108 H 0.371363 0.190103 1.010031 0.058 Uiso 1 1 calc R U . . .
C109 C 0.7487(5) 0.1645(4) 0.8662(4) 0.054(2) Uani 1 1 d . . . . .
H109 H 0.782776 0.125024 0.864247 0.065 Uiso 1 1 calc R U . . .
C110 C 0.1641(6) 0.1738(6) 0.8106(5) 0.071(3) Uani 1 1 d . . . . .
H110 H 0.134680 0.150096 0.797350 0.086 Uiso 1 1 calc R U . . .
C111 C 0.7271(6) 0.6247(8) 0.6242(6) 0.091(4) Uani 1 1 d . . . . .
C112 C 0.8150(5) 0.7713(6) 0.8581(5) 0.063(3) Uani 1 1 d . . . . .
H112 H 0.832265 0.736453 0.889306 0.076 Uiso 1 1 calc R U . . .
C113 C -0.2279(6) 0.9355(7) 0.6052(6) 0.087(4) Uani 1 1 d . . . . .
H113 H -0.274437 0.939865 0.609177 0.104 Uiso 1 1 calc R U . . .
C114 C -0.0082(6) 0.3961(5) 0.8891(5) 0.068(3) Uani 1 1 d . . . . .
H114 H 0.014373 0.360318 0.870612 0.082 Uiso 1 1 calc R U . . .
C115 C 0.2218(5) 1.1605(5) 0.5121(4) 0.057(3) Uani 1 1 d . . . . .
C116 C 0.8252(6) 0.3131(7) 0.5823(6) 0.085(4) Uani 1 1 d . . . . .
H116 H 0.868655 0.283981 0.584367 0.102 Uiso 1 1 calc R U . . .
C117 C -0.2032(6) 0.9910(6) 0.5783(6) 0.083(4) Uani 1 1 d . . . . .
H117 H -0.232653 1.033056 0.563261 0.100 Uiso 1 1 calc R U . . .
C118 C 0.2210(6) 0.5961(6) 1.1815(4) 0.068(3) Uani 1 1 d . . . . .
H118 H 0.183059 0.626792 1.192393 0.082 Uiso 1 1 calc R U . . .
C119 C 0.2528(7) 0.5359(7) 1.2197(5) 0.080(4) Uani 1 1 d . . . . .
H119 H 0.236294 0.525813 1.256485 0.095 Uiso 1 1 calc R U . . .
C120 C -0.1342(6) 0.9815(6) 0.5748(6) 0.083(4) Uani 1 1 d . . . . .
H120 H -0.117581 1.018893 0.557782 0.100 Uiso 1 1 calc R U . . .
C121 C -0.0886(5) 0.7112(6) 1.0033(4) 0.066(3) Uani 1 1 d . . . . .
H121 H -0.101623 0.669792 1.005621 0.079 Uiso 1 1 calc R U . . .
C122 C -0.0972(6) 0.8169(7) 1.0352(5) 0.080(4) Uani 1 1 d . . . . .
H122 H -0.115398 0.848627 1.059039 0.096 Uiso 1 1 calc R U . . .
C123 C 0.1673(7) 1.0039(6) 1.0325(5) 0.080(4) Uani 1 1 d . . . . .
H123 H 0.128153 0.987231 1.034753 0.097 Uiso 1 1 calc R U . . .
C124 C 0.0679(7) 0.8088(8) 1.1525(5) 0.095(4) Uani 1 1 d . . . . .
H124 H 0.085862 0.765163 1.174014 0.114 Uiso 1 1 calc R U . . .
C125 C -0.1163(6) 0.7570(7) 1.0383(5) 0.085(4) Uani 1 1 d . . . . .
H125 H -0.148678 0.746979 1.064593 0.101 Uiso 1 1 calc R U . . .
C126 C 0.5456(7) 0.6729(9) 0.2507(6) 0.102(5) Uani 1 1 d . . . . .
H126 H 0.583076 0.652512 0.231217 0.123 Uiso 1 1 calc R U . . .
C127 C 0.7615(6) 0.8740(6) 0.7713(5) 0.079(4) Uani 1 1 d . . . . .
H127 H 0.742769 0.910482 0.741743 0.095 Uiso 1 1 calc R U . . .
C128 C -0.0736(5) 0.4971(6) 0.9440(5) 0.070(3) Uani 1 1 d . . . . .
H128 H -0.095233 0.532411 0.963267 0.084 Uiso 1 1 calc R U . . .
C129 C -0.0727(7) 0.5245(6) 0.7590(5) 0.078(3) Uani 1 1 d . . . . .
H129 H -0.054370 0.478282 0.757085 0.094 Uiso 1 1 calc R U . . .
C130 C 0.4530(6) 0.7684(6) 0.2598(5) 0.076(3) Uani 1 1 d . . . . .
H130 H 0.424818 0.811339 0.245211 0.091 Uiso 1 1 calc R U . . .
C131 C 0.6488(6) 0.7349(8) 0.6722(6) 0.096(4) Uani 1 1 d . . . . .
H131 H 0.622706 0.771493 0.687918 0.116 Uiso 1 1 calc R U . . .
C132 C 0.4022(18) 0.3506(16) 0.5394(16) 0.060(6) Uani 0.47(2) 1 d . U P A 1
H132 H 0.435012 0.339131 0.512418 0.072 Uiso 0.47(2) 1 calc R U P A 1
C133 C 0.1737(10) 0.9588(7) 0.2331(6) 0.114(6) Uani 1 1 d . . . . .
H133 H 0.178369 0.983221 0.196482 0.137 Uiso 1 1 calc R U . . .
C134 C 0.2807(7) 1.0508(6) 1.0271(5) 0.081(4) Uani 1 1 d . . . . .
H134 H 0.320612 1.066206 1.025224 0.098 Uiso 1 1 calc R U . . .
C135 C 0.7711(7) 0.5715(7) 0.5949(6) 0.088(3) Uani 1 1 d . U . . .
C136 C 0.8277(6) 0.8649(6) 0.7874(5) 0.076(3) Uani 1 1 d . . . . .
H136 H 0.853897 0.893300 0.768584 0.091 Uiso 1 1 calc R U . . .
C137 C 0.0167(7) 0.9358(8) 1.0894(7) 0.096(4) Uani 1 1 d . . . . .
H137 H 0.000382 0.979564 1.067623 0.115 Uiso 1 1 calc R U . . .
C138 C 0.1773(8) 1.0436(7) 1.0713(5) 0.091(4) Uani 1 1 d . . . . .
H138 H 0.145423 1.054237 1.099149 0.109 Uiso 1 1 calc R U . . .
C139 C 0.3702(16) 0.3013(18) 0.5659(14) 0.063(6) Uani 0.47(2) 1 d . U P A 1
H139 H 0.382177 0.256978 0.557048 0.076 Uiso 0.47(2) 1 calc R U P A 1
C140 C -0.0620(6) 0.3857(6) 0.9233(6) 0.077(4) Uani 1 1 d . . . . .
H140 H -0.075459 0.344412 0.926915 0.092 Uiso 1 1 calc R U . . .
C141 C 0.5791(7) 1.0342(8) 0.8591(7) 0.103(5) Uani 1 1 d . . . . .
H141 H 0.614721 1.017523 0.836099 0.123 Uiso 1 1 calc R U . . .
C142 C -0.1229(7) 0.5408(8) 0.7958(6) 0.093(5) Uani 1 1 d . . . . .
H142 H -0.138366 0.505859 0.818810 0.111 Uiso 1 1 calc R U . . .
C143 C 0.5342(8) 1.1097(8) 0.9216(8) 0.125(6) Uani 1 1 d . . . . .
H143 H 0.537662 1.143661 0.943104 0.150 Uiso 1 1 calc R U . . .
C144 C 0.4776(7) 1.0830(7) 0.9242(7) 0.102(5) Uani 1 1 d . . . . .
H144 H 0.441347 1.100384 0.946351 0.122 Uiso 1 1 calc R U . . .
C145 C -0.1828(5) 0.8751(6) 0.6254(5) 0.067(3) Uani 1 1 d . . . . .
H145 H -0.198568 0.837444 0.643122 0.081 Uiso 1 1 calc R U . . .
C146 C 0.1045(6) 1.1949(7) 0.5105(6) 0.087(4) Uani 1 1 d . . . . .
H146 H 0.062849 1.184990 0.520063 0.105 Uiso 1 1 calc R U . . .
C147 C 0.1040(7) 1.2592(6) 0.4813(6) 0.092(4) Uani 1 1 d . . . . .
H147 H 0.063196 1.291995 0.471292 0.111 Uiso 1 1 calc R U . . .
C148 C -0.0064(7) 0.9223(9) 1.1445(7) 0.102(5) Uani 1 1 d . . . . .
H148 H -0.039561 0.954643 1.159278 0.122 Uiso 1 1 calc R U . . .
C149 C 0.5064(8) 0.7375(9) 0.2282(6) 0.112(5) Uani 1 1 d . . . . .
H149 H 0.515460 0.760184 0.192150 0.134 Uiso 1 1 calc R U . . .
C150 C 0.1644(7) 1.2743(6) 0.4674(6) 0.093(4) Uani 1 1 d . . . . .
H150 H 0.165285 1.318028 0.447968 0.112 Uiso 1 1 calc R U . . .
C151 C 0.2248(6) 1.2251(5) 0.4819(6) 0.083(4) Uani 1 1 d . . . . .
H151 H 0.266362 1.234860 0.471732 0.099 Uiso 1 1 calc R U . . .
C152 C 0.5840(8) 1.0858(8) 0.8876(7) 0.109(5) Uani 1 1 d . . . . .
H152 H 0.621894 1.104564 0.883479 0.130 Uiso 1 1 calc R U . . .
C153 C -0.0940(6) 0.4358(7) 0.9507(6) 0.082(4) Uani 1 1 d . . . . .
H153 H -0.129852 0.429739 0.974371 0.099 Uiso 1 1 calc R U . . .
C154 C 0.1060(7) 0.9296(8) 0.3086(7) 0.117(6) Uani 1 1 d . . . . .
H154 H 0.062682 0.934764 0.323374 0.140 Uiso 1 1 calc R U . . .
C155 C 0.3212(15) 0.3168(15) 0.6051(14) 0.061(5) Uani 0.47(2) 1 d . U P A 1
C156 C 0.2340(8) 1.0675(8) 1.0691(6) 0.107(5) Uani 1 1 d . . . . .
H156 H 0.241762 1.094883 1.095401 0.128 Uiso 1 1 calc R U . . .
C157 C 0.7575(7) 0.6613(10) 0.6574(6) 0.126(6) Uani 1 1 d . . . . .
H157 H 0.804542 0.649027 0.663855 0.151 Uiso 1 1 calc R U . . .
C158 C 0.7189(7) 0.7156(10) 0.6809(7) 0.123(6) Uani 1 1 d . . . . .
H158 H 0.740325 0.739461 0.702922 0.148 Uiso 1 1 calc R U . . .
C159 C -0.1511(7) 0.6076(8) 0.7996(6) 0.101(5) Uani 1 1 d . . . . .
H159 H -0.185592 0.618990 0.825163 0.121 Uiso 1 1 calc R U . . .
C160 C 0.0218(9) 0.8592(11) 1.1762(7) 0.125(6) Uani 1 1 d . . . . .
H160 H 0.010172 0.849400 1.214697 0.150 Uiso 1 1 calc R U . . .
C161 C 0.1132(9) 0.9649(8) 0.2563(7) 0.121(7) Uani 1 1 d . . . . .
H161 H 0.075076 0.994312 0.235801 0.146 Uiso 1 1 calc R U . . .
C162 C 0.8316(8) 0.5332(9) 0.6233(7) 0.131(6) Uani 1 1 d . U . . .
H162 H 0.841366 0.536460 0.661454 0.157 Uiso 1 1 calc R U . . .
C163 C 0.7613(7) 0.5666(8) 0.5396(7) 0.102(4) Uani 1 1 d . U . . .
H163 H 0.721793 0.593589 0.519477 0.123 Uiso 1 1 calc R U . . .
C164 C 0.8079(8) 0.5226(8) 0.5109(8) 0.118(5) Uani 1 1 d . U . . .
H164 H 0.798089 0.520544 0.472386 0.142 Uiso 1 1 calc R U . . .
C165 C 0.8782(9) 0.4888(9) 0.5928(8) 0.133(5) Uani 1 1 d . U . . .
H165 H 0.918529 0.462380 0.612017 0.159 Uiso 1 1 calc R U . . .
C166 C 0.1653(11) 0.2516(12) 0.6522(11) 0.123(9) Uani 0.47(2) 1 d G U P A 1
H166 H 0.118654 0.269454 0.653601 0.148 Uiso 0.47(2) 1 calc R U P A 1
N7 N 0.1932(13) 0.1815(11) 0.6704(10) 0.117(8) Uani 0.47(2) 1 d G U P A 1
C167 C 0.2630(13) 0.1549(9) 0.6684(10) 0.108(8) Uani 0.47(2) 1 d G U P A 1
H167 H 0.281655 0.107995 0.680580 0.129 Uiso 0.47(2) 1 calc R U P A 1
C168 C 0.3049(11) 0.1983(11) 0.6481(10) 0.105(8) Uani 0.47(2) 1 d G U P A 1
H168 H 0.351628 0.180488 0.646701 0.126 Uiso 0.47(2) 1 calc R U P A 1
C169 C 0.2771(12) 0.2684(10) 0.6299(9) 0.079(6) Uani 0.47(2) 1 d G U P A 1
C170 C 0.2073(13) 0.2951(9) 0.6319(11) 0.104(8) Uani 0.47(2) 1 d G U P A 1
H170 H 0.188628 0.341948 0.619721 0.125 Uiso 0.47(2) 1 calc R U P A 1
C171 C 0.3932(17) 0.3369(16) 0.5497(14) 0.060(6) Uani 0.53(2) 1 d . U P A 2
H171 H 0.428180 0.317669 0.527111 0.071 Uiso 0.53(2) 1 calc R U P A 2
O1W O 0.5496(3) 0.4310(3) 0.5619(2) 0.0477(14) Uani 1 1 d . . . . .
H1WA H 0.590482 0.429539 0.563743 0.072 Uiso 1 1 d R U . . .
H1WB H 0.542052 0.396749 0.587173 0.072 Uiso 1 1 d R U . . .
O2W O 0.4055(4) 0.5315(4) 1.0133(3) 0.071(2) Uani 1 1 d . . . . .
H2WA H 0.427022 0.490082 1.025710 0.106 Uiso 1 1 d R U . . .
H2WB H 0.379352 0.551432 1.039020 0.106 Uiso 1 1 d R U . . .
O3W O 0.1141(5) 0.4259(4) 0.7927(4) 0.082(2) Uani 1 1 d G . . . .
H3WA H 0.144104 0.389261 0.805879 0.123 Uiso 1 1 d G U . . .
H3WB H 0.098579 0.441674 0.822863 0.123 Uiso 1 1 d G U . . .
O4W O 0.5469(4) 0.3776(3) 0.9190(3) 0.0663(19) Uani 1 1 d . . . . .
H4WA H 0.526290 0.365580 0.946369 0.099 Uiso 1 1 d R U . . .
H4WB H 0.573070 0.346040 0.908769 0.099 Uiso 1 1 d R U . . .
O7 O 0.0333(5) 0.9633(5) 0.5533(5) 0.124(4) Uani 1 1 d . . . . .
H7A H 0.033474 0.950284 0.511906 0.186 Uiso 1 1 d R U . . .
H7B H -0.001476 0.948795 0.557226 0.186 Uiso 1 1 d R U . . .
O39 O 0.2421(5) 0.9729(5) 0.7076(4) 0.114(3) Uani 1 1 d . . . . .
H39A H 0.260531 0.929889 0.712721 0.171 Uiso 1 1 d R U . . .
H39B H 0.210631 0.975629 0.733701 0.171 Uiso 1 1 d R U . . .
O41 O 0.1189(7) 1.0387(6) 0.6065(6) 0.169(5) Uani 1 1 d . . . . .
H41A H 0.081818 1.024804 0.594972 0.254 Uiso 1 1 d R U . . .
H41B H 0.130438 1.072734 0.583732 0.254 Uiso 1 1 d R U . . .
O42 O 0.0046(8) 0.8903(7) 0.8596(6) 0.203(7) Uani 1 1 d . . . . .
H42A H 0.038690 0.901862 0.870642 0.304 Uiso 1 1 d R U . . .
H42B H -0.001190 0.861601 0.888252 0.304 Uiso 1 1 d R U . . .
O43 O 0.1617(8) 1.0089(9) 0.7929(8) 0.230(8) Uani 1 1 d . . . . .
H43A H 0.131704 1.044586 0.773493 0.345 Uiso 1 1 d R U . . .
H43B H 0.138074 0.985426 0.817203 0.345 Uiso 1 1 d R U . . .
O44 O 0.1291(9) 0.9404(8) 0.8896(10) 0.274(11) Uani 1 1 d . . . . .
H44A H 0.143046 0.900198 0.909379 0.411 Uiso 1 1 d R U . . .
H44B H 0.135916 0.967528 0.913809 0.411 Uiso 1 1 d R U . . .
O45 O 0.0754(11) 1.1088(10) 0.6971(7) 0.121(8) Uani 0.5 1 d . . P . .
H45A H 0.093256 1.141966 0.686416 0.182 Uiso 0.5 1 d R U P . .
H45B H 0.086096 1.083197 0.673756 0.182 Uiso 0.5 1 d R U P . .
O46 O 0.0579(12) 0.5142(11) 0.6308(11) 0.151(9) Uani 0.5 1 d . U P . .
H46A H 0.046909 0.505901 0.598078 0.226 Uiso 0.5 1 d R U P . .
H46B H 0.029829 0.521041 0.658458 0.226 Uiso 0.5 1 d R U P . .
O47 O 0.0886(11) 0.8437(10) 0.4485(9) 0.119(7) Uani 0.5 1 d . . P . .
O48 O 0.5782(12) 0.9041(14) 0.6266(11) 0.162(10) Uani 0.5 1 d . . P . .
H48A H 0.585472 0.922617 0.594111 0.243 Uiso 0.5 1 d R U P . .
H48B H 0.571002 0.938677 0.643121 0.243 Uiso 0.5 1 d R U P . .
O49 O 0.5761(12) 0.9137(12) 0.7814(12) 0.162(9) Uani 0.5 1 d . U P . .
H49B H 0.561175 0.941771 0.804445 0.243 Uiso 0.5 1 d R U P . .
H49C H 0.619135 0.903911 0.786875 0.243 Uiso 0.5 1 d R U P . .
O50 O 0.3263(12) 0.0498(11) 0.7220(10) 0.123(6) Uani 0.5 1 d . U P B 2
N30 N 0.4285(15) 0.0778(14) 0.7173(11) 0.110(6) Uani 0.5 1 d . U P B 2
C172 C 0.3860(18) 0.0386(18) 0.7131(13) 0.110(7) Uani 0.5 1 d . U P B 2
H172 H 0.404867 -0.003551 0.701668 0.132 Uiso 0.5 1 calc R U P B 2
C173 C 0.4866(16) 0.0600(14) 0.7065(11) 0.090(6) Uani 0.5 1 d . U P B 2
H17A H 0.502904 0.017506 0.694764 0.108 Uiso 0.5 1 calc R U P B 2
H17B H 0.515957 0.088376 0.709720 0.108 Uiso 0.5 1 calc R U P B 2
C174 C 0.3968(18) 0.1441(17) 0.7397(16) 0.135(9) Uani 0.5 1 d . U P B 2
H17C H 0.413943 0.141037 0.778646 0.203 Uiso 0.5 1 calc R U P B 2
H17D H 0.348198 0.150734 0.739540 0.203 Uiso 0.5 1 calc R U P B 2
H17E H 0.408260 0.182328 0.715085 0.203 Uiso 0.5 1 calc R U P B 2
O51 O 0.0403(14) 0.5827(15) 0.5314(12) 0.192(12) Uani 0.5 1 d . U P . .
H51A H 0.068321 0.563455 0.508489 0.288 Uiso 0.5 1 d R U P . .
H51B H 0.049061 0.592955 0.563179 0.288 Uiso 0.5 1 d R U P . .
O52 O 0.951(3) 0.300(3) 0.714(3) 0.21(3) Uani 0.25 1 d . U P . .
O53 O 0.5105(14) -0.0206(13) 0.7150(9) 0.146(8) Uani 0.5 1 d . U P C 1

loop_
_atom_site_aniso_label
_atom_site_aniso_U_11
_atom_site_aniso_U_22
_atom_site_aniso_U_33
_atom_site_aniso_U_23
_atom_site_aniso_U_13
_atom_site_aniso_U_12
Th1 0.02196(13) 0.02218(12) 0.01955(12) -0.00146(10) 0.00076(10) -0.00308(10)
Th2 0.02520(13) 0.02402(13) 0.02335(13) -0.00460(10) 0.00454(10) -0.00639(11)
Th3 0.02214(13) 0.02241(13) 0.02235(13) -0.00011(10) 0.00164(10) -0.00331(10)
Th4 0.02330(13) 0.02285(13) 0.02020(13) -0.00110(10) -0.00031(10) -0.00606(10)
Th5 0.02402(13) 0.02193(13) 0.02555(13) -0.00190(10) 0.00120(10) -0.00703(10)
Th6 0.02236(13) 0.02324(13) 0.02226(13) -0.00129(10) 0.00010(10) -0.00703(10)
O1 0.024(2) 0.028(3) 0.025(3) -0.003(2) 0.001(2) -0.004(2)
O2 0.022(2) 0.030(3) 0.020(2) -0.0024(19) -0.0015(19) -0.006(2)
O3 0.029(3) 0.025(2) 0.026(3) -0.003(2) 0.003(2) -0.009(2)
O4 0.027(3) 0.023(2) 0.029(3) -0.003(2) 0.000(2) -0.007(2)
O5 0.024(2) 0.022(2) 0.027(3) 0.0000(19) 0.002(2) -0.006(2)
O6 0.026(2) 0.025(2) 0.023(2) -0.0024(19) 0.0001(19) -0.008(2)
O8 0.038(3) 0.036(3) 0.042(3) 0.003(3) -0.014(3) -0.010(3)
O9 0.040(3) 0.028(3) 0.041(3) 0.008(2) -0.007(2) -0.012(2)
O10 0.027(3) 0.040(3) 0.041(3) 0.001(2) -0.008(2) -0.006(2)
O11 0.045(3) 0.040(3) 0.046(3) -0.019(3) 0.006(3) -0.013(3)
O12 0.035(3) 0.042(3) 0.037(3) 0.004(2) -0.010(2) -0.016(3)
O13 0.036(3) 0.039(3) 0.024(3) 0.002(2) -0.001(2) -0.001(3)
O14 0.034(3) 0.055(4) 0.043(3) -0.016(3) 0.007(2) -0.022(3)
O15 0.040(3) 0.031(3) 0.040(3) 0.007(2) -0.011(3) -0.013(2)
O16 0.053(4) 0.043(3) 0.047(3) -0.025(3) 0.008(3) -0.017(3)
O17 0.036(3) 0.032(3) 0.036(3) -0.006(2) -0.001(2) 0.010(2)
O18 0.031(3) 0.039(3) 0.042(3) 0.007(2) -0.005(2) -0.012(2)
O19 0.039(3) 0.032(3) 0.051(4) 0.012(3) 0.000(3) -0.014(3)
O20 0.028(3) 0.030(3) 0.029(3) -0.004(2) 0.005(2) -0.013(2)
O21 0.034(3) 0.044(3) 0.041(3) -0.012(3) 0.011(2) -0.016(3)
O22 0.052(4) 0.049(4) 0.046(3) 0.000(3) -0.002(3) -0.023(3)
O23 0.042(3) 0.035(3) 0.044(3) 0.008(2) -0.001(3) -0.017(3)
O24 0.048(3) 0.043(3) 0.037(3) -0.009(3) 0.008(3) -0.007(3)
O25 0.039(3) 0.037(3) 0.047(4) -0.008(3) 0.008(3) 0.002(3)
O26 0.053(4) 0.039(3) 0.047(3) -0.022(3) 0.014(3) -0.015(3)
O27 0.044(3) 0.052(4) 0.029(3) -0.003(3) 0.003(2) 0.000(3)
O28 0.063(4) 0.067(4) 0.060(4) -0.002(3) 0.000(3) -0.036(4)
O29 0.038(3) 0.045(3) 0.041(3) -0.007(3) 0.005(3) 0.007(3)
O30 0.042(3) 0.042(3) 0.056(4) -0.003(3) 0.021(3) -0.001(3)
O31 0.039(3) 0.038(3) 0.050(3) -0.016(3) 0.010(3) -0.015(3)
O32 0.048(3) 0.037(3) 0.030(3) -0.003(2) -0.007(2) -0.004(3)
O33 0.041(3) 0.042(3) 0.024(3) -0.004(2) 0.008(2) 0.004(3)
O34 0.036(3) 0.043(3) 0.051(4) -0.012(3) 0.018(3) -0.018(3)
O35 0.052(4) 0.059(4) 0.033(3) -0.010(3) 0.008(3) 0.001(3)
O36 0.024(2) 0.026(2) 0.025(2) -0.002(2) -0.001(2) -0.007(2)
O37 0.040(3) 0.035(3) 0.030(3) -0.006(2) 0.000(2) -0.002(2)
O38 0.041(3) 0.050(4) 0.049(4) 0.006(3) 0.000(3) 0.000(3)
O40 0.032(3) 0.025(3) 0.042(3) -0.001(2) 0.001(2) 0.006(2)
N1 0.043(4) 0.028(3) 0.036(4) -0.002(3) 0.004(3) -0.010(3)
N2 0.042(4) 0.075(6) 0.042(4) -0.015(4) 0.002(3) -0.006(4)
N3 0.057(5) 0.035(4) 0.044(4) 0.007(3) -0.009(4) -0.004(3)
N4 0.049(4) 0.055(5) 0.033(4) -0.009(3) 0.003(3) -0.008(4)
N5 0.048(4) 0.051(4) 0.034(4) 0.003(3) -0.005(3) -0.011(4)
N6 0.044(4) 0.045(4) 0.036(4) 0.000(3) -0.006(3) -0.008(3)
N8 0.051(5) 0.047(4) 0.052(5) -0.003(4) -0.007(4) -0.020(4)
N9 0.061(5) 0.046(4) 0.021(3) 0.001(3) 0.003(3) -0.011(4)
N10 0.059(5) 0.033(4) 0.052(5) -0.019(3) 0.000(4) -0.011(4)
N11 0.034(4) 0.063(5) 0.041(4) -0.012(4) 0.009(3) -0.018(4)
N12 0.036(4) 0.039(4) 0.040(4) -0.008(3) -0.004(3) 0.002(3)
N13 0.036(4) 0.052(5) 0.059(5) -0.003(4) 0.003(4) -0.002(4)
N14 0.033(4) 0.048(4) 0.035(4) 0.005(3) -0.006(3) -0.013(3)
N15 0.051(5) 0.054(5) 0.085(6) 0.018(5) 0.004(4) -0.020(4)
N16 0.077(6) 0.047(5) 0.074(6) -0.011(4) 0.031(5) -0.008(5)
N17 0.043(4) 0.051(5) 0.063(5) -0.001(4) -0.001(4) -0.016(4)
N18 0.083(6) 0.059(5) 0.041(4) -0.016(4) 0.005(4) -0.021(5)
N19 0.046(5) 0.065(5) 0.061(5) -0.024(4) 0.013(4) -0.014(4)
N20 0.061(5) 0.064(6) 0.072(6) 0.010(5) -0.008(4) -0.026(5)
N21 0.059(5) 0.073(6) 0.037(4) -0.018(4) 0.008(4) -0.030(5)
N22 0.059(5) 0.073(6) 0.064(5) 0.021(5) -0.009(4) -0.034(5)
N23 0.063(5) 0.033(4) 0.051(5) 0.006(3) -0.007(4) -0.016(4)
N24 0.069(6) 0.090(7) 0.081(7) -0.042(6) 0.027(5) -0.020(6)
N25 0.072(6) 0.090(7) 0.097(8) -0.043(6) 0.015(6) -0.041(6)
N26 0.055(5) 0.044(5) 0.083(6) -0.001(4) -0.008(5) 0.005(4)
N27 0.063(6) 0.090(7) 0.069(6) -0.004(5) -0.014(5) 0.017(5)
N28 0.060(6) 0.056(5) 0.072(6) -0.002(4) -0.010(5) -0.006(4)
N29 0.097(9) 0.161(13) 0.160(9) -0.065(10) -0.004(8) 0.022(7)
C1 0.028(4) 0.042(5) 0.036(4) -0.003(4) -0.011(3) -0.011(4)
C1A 0.066(9) 0.049(8) 0.069(9) -0.025(7) 0.005(7) -0.014(6)
C1B 0.059(8) 0.040(7) 0.058(8) -0.015(6) 0.000(7) -0.011(6)
C1G 0.094(9) 0.103(9) 0.107(12) -0.011(8) 0.013(8) -0.038(7)
N7A 0.111(9) 0.097(8) 0.105(11) -0.012(8) 0.003(8) -0.052(7)
C1E 0.114(9) 0.085(9) 0.096(12) -0.021(8) 0.012(8) -0.048(7)
C1F 0.097(9) 0.063(7) 0.094(11) -0.008(7) -0.001(8) -0.032(6)
C1C 0.075(7) 0.061(7) 0.070(9) -0.018(7) -0.003(7) -0.030(6)
C1D 0.078(7) 0.078(9) 0.086(10) -0.010(8) 0.001(7) -0.028(6)
C2 0.048(5) 0.029(4) 0.030(4) -0.006(3) -0.005(4) -0.006(4)
C3 0.053(5) 0.034(4) 0.047(5) -0.012(4) 0.002(4) -0.015(4)
C4 0.032(4) 0.031(4) 0.027(4) -0.001(3) 0.003(3) -0.012(3)
C5 0.040(5) 0.032(4) 0.038(5) -0.010(3) -0.001(4) -0.009(4)
C6 0.030(4) 0.027(4) 0.030(4) -0.002(3) 0.004(3) -0.005(3)
C7 0.035(5) 0.040(5) 0.042(5) -0.003(4) -0.003(4) 0.002(4)
C8 0.025(4) 0.038(4) 0.030(4) 0.003(3) 0.002(3) -0.009(3)
C9 0.030(4) 0.029(4) 0.030(4) -0.007(3) -0.003(3) -0.003(3)
C10 0.034(4) 0.030(4) 0.029(4) -0.002(3) -0.008(3) 0.003(3)
C11 0.035(4) 0.034(4) 0.024(4) -0.008(3) 0.001(3) -0.009(3)
C12 0.031(4) 0.032(4) 0.035(4) -0.003(3) 0.000(3) -0.010(3)
C13 0.035(4) 0.030(4) 0.025(4) -0.005(3) -0.001(3) -0.004(3)
C14 0.034(4) 0.032(4) 0.029(4) 0.001(3) 0.002(3) -0.006(3)
C15 0.042(5) 0.027(4) 0.036(4) 0.000(3) 0.012(4) -0.008(4)
C16 0.041(5) 0.039(5) 0.036(4) -0.008(4) 0.000(4) -0.007(4)
C17 0.026(4) 0.038(4) 0.027(4) -0.007(3) 0.002(3) -0.002(3)
C18 0.028(4) 0.035(4) 0.031(4) -0.007(3) 0.000(3) -0.011(3)
C19 0.038(4) 0.036(4) 0.023(4) -0.003(3) 0.001(3) -0.004(4)
C20 0.026(4) 0.039(4) 0.019(3) -0.004(3) 0.004(3) -0.006(3)
C21 0.044(5) 0.026(4) 0.041(5) -0.014(3) -0.001(4) -0.005(4)
C22 0.036(4) 0.038(4) 0.030(4) 0.002(3) -0.006(3) -0.010(4)
C23 0.029(4) 0.047(5) 0.043(5) -0.007(4) 0.004(4) -0.013(4)
C24 0.033(4) 0.039(4) 0.043(5) -0.006(4) -0.007(4) -0.009(4)
C25 0.043(5) 0.052(5) 0.049(5) -0.004(4) 0.011(4) -0.012(4)
C26 0.033(4) 0.040(4) 0.030(4) -0.005(3) -0.001(3) -0.008(4)
C27 0.045(5) 0.026(4) 0.034(4) -0.002(3) 0.000(4) -0.011(4)
C28 0.039(5) 0.045(5) 0.030(4) -0.010(4) 0.007(4) -0.015(4)
C29 0.042(5) 0.030(4) 0.034(4) -0.002(3) 0.001(4) -0.008(4)
C30 0.036(5) 0.042(5) 0.058(6) 0.002(4) -0.003(4) -0.006(4)
C31 0.037(4) 0.039(4) 0.032(4) -0.004(3) 0.004(3) 0.003(4)
C32 0.031(4) 0.044(5) 0.048(5) -0.004(4) 0.004(4) -0.018(4)
C33 0.038(4) 0.040(4) 0.032(4) -0.006(3) -0.004(3) -0.003(4)
C34 0.064(6) 0.049(5) 0.044(5) 0.010(4) -0.020(5) -0.013(5)
C35 0.051(5) 0.031(4) 0.046(5) -0.007(4) 0.004(4) -0.009(4)
C36 0.051(5) 0.041(5) 0.037(5) -0.003(4) 0.002(4) -0.020(4)
C37 0.070(7) 0.049(6) 0.040(5) -0.003(4) -0.013(5) 0.012(5)
C38 0.036(4) 0.031(4) 0.040(5) 0.002(3) -0.013(4) -0.003(3)
C39 0.035(4) 0.034(4) 0.030(4) -0.003(3) -0.002(3) -0.010(3)
C40 0.058(6) 0.033(4) 0.044(5) -0.011(4) 0.001(4) -0.002(4)
C41 0.047(5) 0.024(4) 0.053(5) 0.006(4) 0.004(4) -0.016(4)
C42 0.041(5) 0.048(5) 0.055(6) 0.003(4) -0.002(4) -0.007(4)
C43 0.044(5) 0.040(5) 0.050(5) 0.010(4) -0.007(4) -0.016(4)
C44 0.041(5) 0.037(4) 0.045(5) 0.003(4) 0.000(4) -0.009(4)
C45 0.048(5) 0.028(4) 0.029(4) -0.001(3) -0.002(4) 0.000(4)
C46 0.051(6) 0.064(6) 0.044(5) -0.008(5) -0.013(4) 0.003(5)
C47 0.029(4) 0.042(5) 0.058(6) -0.017(4) 0.009(4) -0.006(4)
C48 0.058(7) 0.097(9) 0.060(7) -0.035(6) 0.014(5) -0.026(6)
C49 0.060(15) 0.042(10) 0.03(2) -0.009(12) 0.000(16) -0.002(10)
C49A 0.043(9) 0.052(14) 0.04(2) -0.019(15) -0.007(11) -0.008(9)
C50 0.028(4) 0.041(4) 0.031(4) 0.001(3) 0.001(3) -0.005(3)
C51 0.055(6) 0.040(5) 0.045(5) 0.000(4) 0.003(4) -0.019(4)
C52 0.045(5) 0.043(4) 0.044(5) -0.019(3) -0.002(4) -0.012(4)
C53 0.036(4) 0.038(4) 0.029(4) -0.010(3) -0.009(3) 0.003(4)
C54 0.070(7) 0.035(5) 0.045(5) -0.005(4) 0.001(5) 0.002(5)
C55 0.054(5) 0.037(4) 0.030(4) -0.003(3) -0.004(4) -0.005(4)
C56 0.057(6) 0.051(5) 0.043(5) 0.008(4) 0.000(4) -0.011(5)
C57 0.035(4) 0.057(5) 0.038(5) -0.007(4) 0.007(4) -0.023(4)
C58 0.038(5) 0.039(5) 0.047(5) 0.002(4) -0.003(4) -0.010(4)
C59 0.045(6) 0.076(7) 0.060(6) -0.016(5) 0.002(5) -0.016(5)
C60 0.042(5) 0.032(4) 0.037(5) -0.003(3) -0.016(4) -0.003(4)
C61 0.045(5) 0.034(4) 0.048(5) -0.013(4) 0.000(4) -0.009(4)
C62 0.046(5) 0.072(7) 0.038(5) 0.014(5) -0.003(4) -0.006(5)
C63 0.074(7) 0.037(5) 0.050(6) 0.005(4) -0.011(5) -0.020(5)
C64 0.038(5) 0.051(6) 0.061(6) 0.000(5) -0.006(4) -0.018(4)
C65 0.040(5) 0.059(5) 0.033(4) -0.019(4) 0.010(4) -0.018(4)
C66 0.079(7) 0.040(5) 0.032(5) -0.006(4) -0.019(5) 0.015(5)
C67 0.030(4) 0.061(6) 0.035(4) -0.014(4) 0.011(3) -0.016(4)
C68 0.028(4) 0.046(5) 0.035(4) 0.001(4) 0.000(3) -0.011(4)
C69 0.047(5) 0.062(6) 0.037(5) -0.015(4) 0.010(4) -0.029(5)
C70 0.053(6) 0.037(5) 0.052(5) 0.008(4) -0.013(4) -0.012(4)
C71 0.075(7) 0.058(6) 0.073(7) -0.008(5) 0.014(6) -0.047(6)
C72 0.085(8) 0.040(5) 0.039(5) 0.012(4) -0.005(5) -0.006(5)
C73 0.059(6) 0.039(5) 0.055(6) -0.004(4) -0.021(5) 0.015(4)
C74 0.037(5) 0.058(6) 0.044(5) -0.016(4) 0.005(4) -0.013(4)
C75 0.034(5) 0.047(5) 0.048(5) -0.006(4) -0.001(4) -0.003(4)
C76 0.057(6) 0.078(8) 0.058(6) -0.028(6) 0.010(5) -0.025(6)
C77 0.045(5) 0.040(4) 0.027(4) -0.003(3) 0.004(4) -0.011(4)
C78 0.047(5) 0.067(6) 0.031(5) -0.011(4) 0.009(4) -0.015(5)
C79 0.080(8) 0.058(6) 0.074(7) 0.021(6) 0.002(6) -0.040(6)
C80 0.058(6) 0.044(5) 0.069(7) -0.015(5) -0.009(5) -0.017(5)
C81 0.043(5) 0.060(6) 0.048(5) -0.005(4) 0.005(4) -0.027(5)
C82 0.041(5) 0.081(7) 0.051(6) -0.038(5) 0.019(4) -0.031(5)
C83 0.048(5) 0.049(5) 0.041(5) -0.003(4) 0.002(4) -0.025(4)
C84 0.030(4) 0.073(6) 0.041(5) 0.005(4) -0.005(4) -0.020(4)
C85 0.077(7) 0.069(7) 0.036(5) -0.010(5) 0.003(5) -0.042(6)
C86 0.052(6) 0.083(8) 0.064(7) -0.021(6) 0.027(5) 0.003(6)
C87 0.046(5) 0.057(5) 0.031(4) -0.011(4) 0.007(4) -0.019(4)
C88 0.073(7) 0.051(6) 0.072(7) 0.025(5) -0.010(6) -0.028(5)
C89 0.041(5) 0.070(6) 0.033(5) -0.012(4) 0.003(4) -0.019(5)
C90 0.045(6) 0.070(7) 0.095(9) 0.011(6) -0.004(6) -0.017(5)
C91 0.101(9) 0.054(6) 0.066(7) -0.013(6) -0.003(7) -0.025(6)
C92 0.076(8) 0.113(10) 0.055(7) -0.023(7) 0.027(6) -0.032(8)
C93 0.074(7) 0.034(5) 0.075(7) -0.003(5) -0.019(6) -0.023(5)
C94 0.112(10) 0.044(6) 0.077(8) -0.004(5) -0.018(7) -0.035(6)
C95 0.039(5) 0.090(8) 0.042(5) 0.007(5) -0.013(4) -0.016(5)
C96 0.056(7) 0.106(10) 0.060(7) -0.015(6) 0.007(5) 0.027(6)
C97 0.059(7) 0.074(7) 0.083(8) -0.035(6) 0.000(6) -0.001(6)
C98 0.035(9) 0.044(7) 0.045(9) -0.009(6) -0.009(7) -0.007(6)
C98A 0.054(9) 0.042(7) 0.051(9) -0.015(6) 0.003(8) -0.017(7)
C99 0.044(6) 0.074(7) 0.070(7) -0.019(6) 0.004(5) 0.011(5)
C100 0.101(10) 0.074(8) 0.062(8) 0.006(6) -0.011(7) -0.044(8)
C101 0.074(8) 0.087(9) 0.095(9) 0.006(7) 0.033(7) -0.026(7)
C102 0.116(10) 0.059(7) 0.040(6) -0.002(5) -0.002(6) 0.015(7)
C103 0.054(5) 0.036(4) 0.040(5) 0.002(4) -0.001(4) -0.019(4)
C104 0.039(6) 0.101(9) 0.066(7) -0.017(6) 0.003(5) -0.004(6)
C105 0.045(5) 0.052(6) 0.051(6) -0.005(4) 0.003(4) 0.004(4)
C106 0.064(7) 0.068(7) 0.079(8) -0.010(6) -0.025(6) -0.027(6)
C107 0.062(7) 0.090(8) 0.081(8) -0.005(7) 0.005(6) -0.044(7)
C108 0.064(6) 0.037(5) 0.039(5) 0.002(4) -0.004(4) -0.011(4)
C109 0.050(6) 0.031(5) 0.072(7) -0.001(4) -0.021(5) 0.002(4)
C110 0.096(9) 0.062(7) 0.066(7) -0.005(6) -0.009(6) -0.043(7)
C111 0.054(7) 0.135(12) 0.086(9) -0.060(9) 0.005(6) 0.002(7)
C112 0.050(6) 0.074(7) 0.070(7) 0.002(5) -0.006(5) -0.035(5)
C113 0.049(7) 0.087(9) 0.097(10) -0.004(7) -0.005(6) 0.028(6)
C114 0.069(7) 0.051(6) 0.092(8) -0.006(6) -0.006(6) -0.032(6)
C115 0.067(7) 0.039(5) 0.061(6) 0.005(4) -0.016(5) -0.014(5)
C116 0.050(7) 0.104(10) 0.104(10) -0.040(8) 0.031(7) -0.011(7)
C117 0.065(8) 0.066(8) 0.098(10) -0.005(7) -0.017(7) 0.019(6)
C118 0.071(7) 0.102(9) 0.040(5) -0.005(6) 0.011(5) -0.044(7)
C119 0.094(9) 0.100(10) 0.052(7) 0.012(7) -0.012(6) -0.057(8)
C120 0.081(9) 0.050(7) 0.101(10) 0.008(6) 0.003(7) 0.006(6)
C121 0.053(6) 0.089(8) 0.061(6) -0.025(6) 0.031(5) -0.022(6)
C122 0.078(8) 0.101(10) 0.058(7) -0.039(7) 0.027(6) 0.002(7)
C123 0.088(9) 0.063(7) 0.080(8) -0.012(6) 0.043(7) 0.003(6)
C124 0.106(11) 0.111(11) 0.067(8) -0.030(8) 0.039(8) -0.013(9)
C125 0.075(8) 0.109(11) 0.067(8) -0.021(7) 0.040(6) -0.014(8)
C126 0.072(9) 0.148(14) 0.085(10) -0.039(10) 0.042(8) -0.012(9)
C127 0.066(7) 0.089(8) 0.078(8) 0.026(6) -0.002(6) -0.038(7)
C128 0.063(7) 0.077(7) 0.086(8) -0.019(6) 0.029(6) -0.046(6)
C129 0.085(9) 0.070(8) 0.077(8) 0.012(6) -0.016(7) -0.032(7)
C130 0.080(8) 0.091(8) 0.054(6) -0.007(6) 0.033(6) -0.017(7)
C131 0.057(7) 0.152(13) 0.096(10) -0.055(9) 0.009(7) -0.035(8)
C132 0.070(10) 0.053(8) 0.061(10) -0.025(7) 0.008(7) -0.013(7)
C133 0.175(17) 0.074(9) 0.048(7) 0.003(6) -0.019(9) 0.049(10)
C134 0.089(9) 0.089(9) 0.070(8) -0.046(7) 0.004(7) -0.006(7)
C135 0.083(7) 0.093(9) 0.073(6) 0.006(6) 0.000(6) -0.008(5)
C136 0.084(8) 0.086(8) 0.078(8) -0.015(7) 0.025(7) -0.061(7)
C137 0.088(9) 0.101(10) 0.115(11) -0.054(9) 0.040(9) -0.028(8)
C138 0.114(12) 0.084(9) 0.047(7) 0.001(6) 0.022(7) 0.020(8)
C139 0.071(10) 0.053(8) 0.069(9) -0.022(7) 0.001(7) -0.014(7)
C140 0.072(8) 0.070(8) 0.097(9) 0.010(7) -0.007(7) -0.049(7)
C141 0.079(9) 0.135(13) 0.123(12) -0.058(10) 0.028(8) -0.060(9)
C142 0.084(9) 0.108(11) 0.088(10) 0.029(8) -0.013(8) -0.059(9)
C143 0.102(12) 0.131(13) 0.189(18) -0.098(13) 0.015(12) -0.071(11)
C144 0.078(9) 0.101(10) 0.164(14) -0.092(10) 0.024(9) -0.046(8)
C145 0.040(6) 0.064(7) 0.084(8) 0.000(6) 0.000(5) 0.006(5)
C146 0.057(7) 0.080(9) 0.111(11) -0.011(8) -0.019(7) 0.007(6)
C147 0.092(10) 0.055(7) 0.113(11) -0.001(7) -0.045(8) 0.008(7)
C148 0.079(10) 0.135(14) 0.105(12) -0.069(11) 0.038(9) -0.018(9)
C149 0.121(13) 0.148(15) 0.066(9) -0.014(9) 0.062(9) -0.037(11)
C150 0.094(10) 0.042(6) 0.125(12) 0.018(7) -0.038(9) -0.004(7)
C151 0.081(8) 0.048(6) 0.107(10) 0.022(6) -0.028(7) -0.016(6)
C152 0.083(10) 0.122(12) 0.153(15) -0.054(11) 0.008(10) -0.066(10)
C153 0.072(8) 0.092(9) 0.099(10) -0.012(8) 0.029(7) -0.052(7)
C154 0.077(10) 0.140(14) 0.105(12) -0.031(11) -0.039(9) 0.034(9)
C155 0.072(9) 0.054(7) 0.060(9) -0.016(7) -0.002(7) -0.014(7)
C156 0.114(12) 0.132(13) 0.068(9) -0.058(9) 0.013(9) 0.010(11)
C157 0.066(9) 0.22(2) 0.097(11) -0.074(12) -0.024(8) -0.019(11)
C158 0.064(9) 0.188(17) 0.143(14) -0.104(14) 0.008(9) -0.025(10)
C159 0.082(9) 0.107(11) 0.100(11) 0.020(9) 0.032(8) -0.024(9)
C160 0.121(14) 0.179(18) 0.081(11) -0.061(12) 0.041(10) -0.020(13)
C161 0.132(14) 0.110(12) 0.079(11) -0.010(9) -0.065(10) 0.052(11)
C162 0.100(10) 0.151(15) 0.106(9) -0.013(9) -0.011(7) 0.032(9)
C163 0.083(8) 0.115(11) 0.113(7) -0.061(8) -0.011(6) -0.003(6)
C164 0.100(10) 0.114(12) 0.129(9) -0.042(9) 0.010(6) 0.013(8)
C165 0.103(7) 0.136(9) 0.140(7) -0.029(7) 0.001(6) 0.015(6)
C166 0.117(10) 0.121(10) 0.133(13) -0.009(9) 0.011(9) -0.042(7)
N7 0.127(10) 0.116(10) 0.115(13) -0.026(8) 0.017(9) -0.034(8)
C167 0.120(10) 0.099(10) 0.109(13) -0.016(8) 0.004(9) -0.040(7)
C168 0.120(10) 0.087(8) 0.110(12) -0.012(8) 0.008(9) -0.030(7)
C169 0.095(8) 0.075(8) 0.079(10) -0.023(7) 0.000(8) -0.036(7)
C170 0.099(9) 0.109(11) 0.108(13) -0.017(9) 0.010(9) -0.034(7)
C171 0.067(9) 0.052(8) 0.062(10) -0.022(7) 0.011(7) -0.011(7)
O1W 0.043(3) 0.056(4) 0.042(3) -0.015(3) -0.004(3) -0.003(3)
O2W 0.071(5) 0.086(5) 0.049(4) -0.003(4) -0.016(4) -0.011(4)
O3W 0.084(6) 0.063(5) 0.092(6) 0.003(4) 0.021(5) -0.015(4)
O4W 0.080(5) 0.041(4) 0.067(5) 0.008(3) 0.011(4) -0.004(3)
O7 0.088(7) 0.143(9) 0.119(8) 0.017(7) 0.006(6) -0.012(6)
O39 0.131(8) 0.078(6) 0.138(9) -0.026(6) 0.039(7) -0.031(6)
O41 0.175(12) 0.122(10) 0.212(14) 0.012(9) 0.047(11) -0.067(9)
O42 0.254(18) 0.186(14) 0.174(14) 0.039(11) 0.008(12) -0.112(13)
O43 0.216(17) 0.221(17) 0.29(2) -0.149(17) 0.056(15) -0.054(14)
O44 0.205(18) 0.143(14) 0.42(3) -0.004(17) -0.004(19) 0.030(12)
O45 0.19(2) 0.142(17) 0.082(12) -0.038(12) 0.045(13) -0.117(17)
O46 0.159(15) 0.122(14) 0.186(16) -0.059(12) -0.076(13) -0.040(12)
O47 0.122(17) 0.104(15) 0.118(16) -0.030(12) 0.003(13) 0.006(13)
O48 0.15(2) 0.20(3) 0.17(2) -0.07(2) 0.053(19) -0.08(2)
O49 0.138(15) 0.152(16) 0.209(18) -0.098(14) -0.028(13) -0.018(13)
O50 0.117(8) 0.119(13) 0.140(15) -0.029(11) 0.006(11) -0.036(9)
N30 0.123(7) 0.111(9) 0.103(11) -0.025(8) 0.000(8) -0.041(6)
C172 0.114(8) 0.115(10) 0.104(12) -0.012(8) -0.006(9) -0.039(7)
C173 0.116(8) 0.080(12) 0.076(13) -0.005(10) -0.017(11) -0.036(9)
C174 0.136(16) 0.120(12) 0.157(19) -0.042(12) 0.009(14) -0.030(11)
O51 0.173(17) 0.197(18) 0.178(17) -0.059(15) 0.073(15) 0.029(14)
O52 0.20(3) 0.21(3) 0.19(3) -0.014(19) -0.005(19) -0.04(2)
O53 0.197(17) 0.138(15) 0.080(12) -0.013(11) -0.008(12) -0.001(13)

loop_
_atom_type_symbol
_atom_type_description
_atom_type_scat_dispersion_real
_atom_type_scat_dispersion_imag
_atom_type_scat_source
C C 0.0033 0.0016 'International Tables Vol C Tables 4.2.6.8 and 6.1.1.4'
H H 0.0000 0.0000 'International Tables Vol C Tables 4.2.6.8 and 6.1.1.4'
N N 0.0061 0.0033 'International Tables Vol C Tables 4.2.6.8 and 6.1.1.4'
O O 0.0106 0.0060 'International Tables Vol C Tables 4.2.6.8 and 6.1.1.4'
Th Th -7.2400 8.8979 'International Tables Vol C Tables 4.2.6.8 and 6.1.1.4'

loop_
_geom_angle_atom_site_label_1
_geom_angle_atom_site_label_2
_geom_angle_atom_site_label_3
_geom_angle
_geom_angle_site_symmetry_1
_geom_angle_site_symmetry_3
_geom_angle_publ_flag
Th5 Th1 Th3 59.403(7) . . ?
Th6 Th1 Th3 60.315(6) . . ?
Th6 Th1 Th5 89.895(7) . . ?
O1 Th1 Th3 30.97(11) . . ?
O1 Th1 Th5 30.57(11) . . ?
O1 Th1 Th6 80.72(11) . . ?
O1 Th1 O2 87.23(16) . . ?
O1 Th1 O5 68.65(15) . . ?
O1 Th1 O6 68.47(15) . . ?
O1 Th1 O13 80.04(16) . . ?
O1 Th1 O14 83.18(17) . . ?
O1 Th1 O17 138.13(17) . . ?
O1 Th1 O31 140.43(17) . . ?
O1 Th1 O37 136.35(16) . . ?
O2 Th1 Th3 80.35(11) . . ?
O2 Th1 Th5 80.22(11) . . ?
O2 Th1 Th6 30.96(11) . . ?
O2 Th1 O5 69.10(15) . . ?
O2 Th1 O6 68.15(14) . . ?
O2 Th1 O13 141.14(16) . . ?
O2 Th1 O14 137.02(16) . . ?
O2 Th1 O17 80.89(17) . . ?
O2 Th1 O31 80.27(17) . . ?
O2 Th1 O37 136.42(16) . . ?
O5 Th1 Th3 38.04(10) . . ?
O5 Th1 Th5 94.01(10) . . ?
O5 Th1 Th6 38.61(10) . . ?
O5 Th1 O6 119.45(15) . . ?
O5 Th1 O13 72.06(15) . . ?
O5 Th1 O14 141.57(17) . . ?
O5 Th1 O31 71.82(16) . . ?
O5 Th1 O37 120.26(16) . . ?
O6 Th1 Th3 93.98(10) . . ?
O6 Th1 Th5 38.30(10) . . ?
O6 Th1 Th6 93.97(10) . . ?
O6 Th1 O37 120.29(15) . . ?
O13 Th1 Th3 69.90(12) . . ?
O13 Th1 Th5 104.07(12) . . ?
O13 Th1 Th6 110.29(12) . . ?
O13 Th1 O6 136.40(16) . . ?
O13 Th1 O37 65.51(16) . . ?
O14 Th1 Th3 108.83(13) . . ?
O14 Th1 Th5 70.47(13) . . ?
O14 Th1 Th6 160.23(13) . . ?
O14 Th1 O6 69.35(16) . . ?
O14 Th1 O13 77.89(17) . . ?
O14 Th1 O37 64.64(17) . . ?
O17 Th1 Th3 158.81(12) . . ?
O17 Th1 Th5 107.57(12) . . ?
O17 Th1 Th6 105.90(13) . . ?
O17 Th1 O5 139.36(16) . . ?
O17 Th1 O6 69.83(16) . . ?
O17 Th1 O13 131.26(17) . . ?
O17 Th1 O14 78.93(19) . . ?
O17 Th1 O31 76.74(18) . . ?
O17 Th1 O37 65.86(17) . . ?
O31 Th1 Th3 109.54(12) . . ?
O31 Th1 Th5 159.03(12) . . ?
O31 Th1 Th6 69.34(12) . . ?
O31 Th1 O6 136.70(16) . . ?
O31 Th1 O13 86.56(18) . . ?
O31 Th1 O14 130.10(18) . . ?
O31 Th1 O37 65.73(17) . . ?
O37 Th1 Th3 135.33(11) . . ?
O37 Th1 Th5 135.08(11) . . ?
O37 Th1 Th6 135.02(11) . . ?
Th3 Th2 Th5 60.414(6) . . ?
O3 Th2 Th3 82.26(11) . . ?
O3 Th2 Th5 31.93(11) . . ?
O3 Th2 O16 79.91(17) . . ?
O3 Th2 O20 69.87(16) . . ?
O3 Th2 O24 129.42(17) . . ?
O3 Th2 O25 142.56(17) . . ?
O3 Th2 O34 140.03(17) . . ?
O3 Th2 O35 91.16(17) . . ?
O3 Th2 O36 67.77(15) . . ?
O3 Th2 C28 111.77(19) . . ?
O4 Th2 Th3 32.44(11) . . ?
O4 Th2 Th5 81.35(11) . . ?
O4 Th2 O3 88.77(16) . . ?
O4 Th2 O16 143.75(17) . . ?
O4 Th2 O20 70.58(15) . . ?
O4 Th2 O24 140.56(17) . . ?
O4 Th2 O25 84.78(18) . . ?
O4 Th2 O34 77.82(17) . . ?
O4 Th2 O35 136.56(18) . . ?
O4 Th2 O36 69.62(15) . . ?
O4 Th2 C28 144.28(18) . . ?
O16 Th2 Th3 111.43(13) . . ?
O16 Th2 Th5 70.87(13) . . ?
O16 Th2 O24 65.00(18) . . ?
O16 Th2 O35 78.4(2) . . ?
O16 Th2 O36 133.69(17) . . ?
O16 Th2 C28 70.9(2) . . ?
O20 Th2 Th3 38.64(11) . . ?
O20 Th2 Th5 38.17(11) . . ?
O20 Th2 O16 73.19(17) . . ?
O20 Th2 O24 126.37(16) . . ?
O20 Th2 O34 135.97(17) . . ?
O20 Th2 O35 148.06(18) . . ?
O20 Th2 O36 121.16(15) . . ?
O20 Th2 C28 142.98(18) . . ?
O24 Th2 Th3 143.11(12) . . ?
O24 Th2 Th5 135.52(12) . . ?
O24 Th2 C28 24.08(19) . . ?
O25 Th2 Th3 72.71(13) . . ?
O25 Th2 Th5 110.68(13) . . ?
O25 Th2 O16 83.81(19) . . ?
O25 Th2 O20 73.21(17) . . ?
O25 Th2 O24 70.40(18) . . ?
O25 Th2 O34 74.12(19) . . ?
O25 Th2 O35 118.27(19) . . ?
O25 Th2 O36 141.14(17) . . ?
O25 Th2 C28 94.0(2) . . ?
O34 Th2 Th3 103.09(13) . . ?
O34 Th2 Th5 158.12(13) . . ?
O34 Th2 O16 130.88(18) . . ?
O34 Th2 O24 66.35(17) . . ?
O34 Th2 O35 74.72(19) . . ?
O34 Th2 O36 72.26(16) . . ?
O34 Th2 C28 67.64(19) . . ?
O35 Th2 Th3 166.75(13) . . ?
O35 Th2 Th5 117.73(14) . . ?
O35 Th2 O24 48.44(18) . . ?
O35 Th2 C28 24.4(2) . . ?
O36 Th2 Th3 96.53(10) . . ?
O36 Th2 Th5 94.29(10) . . ?
O36 Th2 O24 111.93(16) . . ?
O36 Th2 O35 70.29(17) . . ?
O36 Th2 C28 90.79(19) . . ?
C28 Th2 Th3 165.86(16) . . ?
C28 Th2 Th5 131.23(15) . . ?
Th2 Th3 Th1 90.778(7) . . ?
Th2 Th3 Th5 60.443(6) . . ?
Th5 Th3 Th1 60.249(6) . . ?
O1 Th3 Th1 30.92(11) . . ?
O1 Th3 Th2 81.24(11) . . ?
O1 Th3 Th5 31.42(11) . . ?
O1 Th3 O5 67.89(15) . . ?
O1 Th3 O18 141.29(17) . . ?
O1 Th3 O20 69.28(16) . . ?
O1 Th3 O23 83.11(17) . . ?
O1 Th3 O29 141.25(18) . . ?
O1 Th3 O33 80.49(17) . . ?
O1 Th3 O38 136.53(17) . . ?
O4 Th3 Th1 80.22(12) . . ?
O4 Th3 Th2 32.24(11) . . ?
O4 Th3 Th5 81.23(11) . . ?
O4 Th3 O1 87.67(16) . . ?
O4 Th3 O5 68.46(15) . . ?
O4 Th3 O18 80.08(16) . . ?
O4 Th3 O20 70.35(15) . . ?
O4 Th3 O23 141.21(17) . . ?
O4 Th3 O29 79.46(17) . . ?
O4 Th3 O33 138.50(17) . . ?
O4 Th3 O38 135.80(17) . . ?
O5 Th3 Th1 37.31(10) . . ?
O5 Th3 Th2 95.30(10) . . ?
O5 Th3 Th5 94.15(10) . . ?
O5 Th3 O18 73.46(16) . . ?
O5 Th3 O38 120.74(18) . . ?
O18 Th3 Th1 110.41(12) . . ?
O18 Th3 Th2 104.76(12) . . ?
O18 Th3 Th5 160.39(11) . . ?
O18 Th3 O38 64.61(17) . . ?
O20 Th3 Th1 95.06(11) . . ?
O20 Th3 Th2 38.62(10) . . ?
O20 Th3 Th5 38.20(11) . . ?
O20 Th3 O5 120.38(15) . . ?
O20 Th3 O18 136.84(16) . . ?
O20 Th3 O23 71.13(16) . . ?
O20 Th3 O29 71.97(17) . . ?
O20 Th3 O38 118.87(18) . . ?
O23 Th3 Th1 107.73(13) . . ?
O23 Th3 Th2 108.97(13) . . ?
O23 Th3 Th5 71.42(12) . . ?
O23 Th3 O5 138.78(17) . . ?
O23 Th3 O18 127.82(17) . . ?
O23 Th3 O29 84.54(19) . . ?
O23 Th3 O38 63.26(18) . . ?
O29 Th3 Th1 158.67(13) . . ?
O29 Th3 Th2 68.44(13) . . ?
O29 Th3 Th5 109.98(13) . . ?
O29 Th3 O5 136.20(17) . . ?
O29 Th3 O18 72.25(19) . . ?
O29 Th3 O38 65.46(19) . . ?
O33 Th3 Th1 69.31(12) . . ?
O33 Th3 Th2 160.00(12) . . ?
O33 Th3 Th5 105.64(13) . . ?
O33 Th3 O5 70.23(16) . . ?
O33 Th3 O18 84.79(18) . . ?
O33 Th3 O20 137.81(17) . . ?
O33 Th3 O23 76.78(19) . . ?
O33 Th3 O29 131.56(18) . . ?
O33 Th3 O38 66.19(18) . . ?
O38 Th3 Th1 135.49(14) . . ?
O38 Th3 Th2 133.74(14) . . ?
O38 Th3 Th5 134.66(13) . . ?
Th5 Th4 Th1 60.145(6) . . ?
Th5 Th4 Th6 90.109(7) . . ?
Th6 Th4 Th1 59.751(6) . . ?
O2 Th4 Th1 31.26(11) . . ?
O2 Th4 Th5 80.83(11) . . ?
O2 Th4 Th6 30.65(11) . . ?
O2 Th4 O6 69.09(15) . . ?
O2 Th4 O9 80.50(16) . . ?
O2 Th4 O12 139.25(16) . . ?
O2 Th4 O27 141.55(17) . . ?
O2 Th4 O32 136.95(16) . . ?
O2 Th4 O36 69.68(15) . . ?
O2 Th4 O40 81.02(17) . . ?
O3 Th4 Th1 81.37(11) . . ?
O3 Th4 Th5 31.56(11) . . ?
O3 Th4 Th6 81.17(11) . . ?
O3 Th4 O2 88.42(16) . . ?
O3 Th4 O6 69.71(15) . . ?
O3 Th4 O9 138.71(17) . . ?
O3 Th4 O12 82.57(17) . . ?
O3 Th4 O27 79.20(17) . . ?
O3 Th4 O32 134.49(16) . . ?
O3 Th4 O36 68.27(15) . . ?
O3 Th4 O40 141.78(16) . . ?
O6 Th4 Th1 38.17(10) . . ?
O6 Th4 Th5 38.46(10) . . ?
O6 Th4 Th6 94.51(10) . . ?
O6 Th4 O9 138.37(16) . . ?
O6 Th4 O12 70.51(15) . . ?
O6 Th4 O27 136.00(17) . . ?
O6 Th4 O32 122.18(16) . . ?
O6 Th4 O36 120.57(14) . . ?
O9 Th4 Th1 105.85(12) . . ?
O9 Th4 Th5 159.23(12) . . ?
O9 Th4 Th6 69.15(12) . . ?
O9 Th4 O12 129.86(16) . . ?
O9 Th4 O27 85.22(18) . . ?
O9 Th4 O32 64.85(16) . . ?
O9 Th4 O36 70.58(16) . . ?
O12 Th4 Th1 108.00(12) . . ?
O12 Th4 Th5 70.87(11) . . ?
O12 Th4 Th6 160.97(11) . . ?
O12 Th4 O27 75.37(18) . . ?
O12 Th4 O32 65.13(16) . . ?
O27 Th4 Th1 159.67(13) . . ?
O27 Th4 Th5 104.09(13) . . ?
O27 Th4 Th6 110.96(13) . . ?
O27 Th4 O32 62.72(17) . . ?
O32 Th4 Th1 137.32(12) . . ?
O32 Th4 Th5 135.92(12) . . ?
O32 Th4 Th6 133.89(12) . . ?
O36 Th4 Th1 95.34(10) . . ?
O36 Th4 Th5 94.37(10) . . ?
O36 Th4 Th6 39.43(10) . . ?
O36 Th4 O12 139.35(17) . . ?
O36 Th4 O27 71.91(16) . . ?
O36 Th4 O32 117.23(16) . . ?
O40 Th4 Th1 70.63(12) . . ?
O40 Th4 Th5 110.23(12) . . ?
O40 Th4 Th6 105.10(12) . . ?
O40 Th4 O6 72.21(16) . . ?
O40 Th4 O9 75.62(17) . . ?
O40 Th4 O12 81.98(18) . . ?
O40 Th4 O27 129.38(18) . . ?
O40 Th4 O32 66.71(17) . . ?
O40 Th4 O36 138.06(16) . . ?
Th2 Th5 Th4 60.786(6) . . ?
Th3 Th5 Th2 59.142(6) . . ?
Th3 Th5 Th4 90.370(7) . . ?
O1 Th5 Th2 80.25(11) . . ?
O1 Th5 Th3 31.69(11) . . ?
O1 Th5 Th4 80.59(11) . . ?
O1 Th5 O3 88.36(16) . . ?
O1 Th5 O6 68.82(15) . . ?
O1 Th5 O8 138.10(17) . . ?
O1 Th5 O11 141.01(17) . . ?
O1 Th5 O19 79.13(17) . . ?
O1 Th5 O20 69.17(16) . . ?
O1 Th5 O28 134.38(19) . . ?
O1 Th5 O30 82.54(19) . . ?
O3 Th5 Th2 31.96(12) . . ?
O3 Th5 Th3 81.12(11) . . ?
O3 Th5 Th4 31.45(11) . . ?
O3 Th5 O6 68.97(15) . . ?
O3 Th5 O8 81.21(17) . . ?
O3 Th5 O11 79.27(17) . . ?
O3 Th5 O19 140.72(17) . . ?
O3 Th5 O20 69.50(16) . . ?
O3 Th5 O28 137.24(19) . . ?
O3 Th5 O30 138.68(17) . . ?
O6 Th5 Th2 94.86(10) . . ?
O6 Th5 Th3 95.01(10) . . ?
O6 Th5 Th4 37.82(10) . . ?
O6 Th5 O28 121.10(18) . . ?
O8 Th5 Th2 107.89(13) . . ?
O8 Th5 Th3 159.86(12) . . ?
O8 Th5 Th4 69.49(12) . . ?
O8 Th5 O6 69.55(16) . . ?
O8 Th5 O20 140.06(17) . . ?
O8 Th5 O28 67.35(19) . . ?
O11 Th5 Th2 69.73(13) . . ?
O11 Th5 Th3 109.40(13) . . ?
O11 Th5 Th4 104.40(13) . . ?
O11 Th5 O6 136.18(17) . . ?
O11 Th5 O8 76.58(19) . . ?
O11 Th5 O19 87.41(19) . . ?
O11 Th5 O20 71.86(17) . . ?
O11 Th5 O28 66.1(2) . . ?
O19 Th5 Th2 108.80(13) . . ?
O19 Th5 Th3 68.72(12) . . ?
O19 Th5 Th4 158.62(13) . . ?
O19 Th5 O6 136.06(17) . . ?
O19 Th5 O8 131.38(17) . . ?
O19 Th5 O20 71.25(16) . . ?
O19 Th5 O28 64.19(19) . . ?
O20 Th5 Th2 37.77(10) . . ?
O20 Th5 Th3 37.82(11) . . ?
O20 Th5 Th4 95.21(10) . . ?
O20 Th5 O6 120.38(14) . . ?
O20 Th5 O28 118.49(18) . . ?
O28 Th5 Th2 135.46(16) . . ?
O28 Th5 Th3 132.80(14) . . ?
O28 Th5 Th4 136.83(14) . . ?
O30 Th5 Th2 160.45(15) . . ?
O30 Th5 Th3 108.35(15) . . ?
O30 Th5 Th4 107.24(13) . . ?
O30 Th5 O6 70.16(17) . . ?
O30 Th5 O8 79.3(2) . . ?
O30 Th5 O11 129.8(2) . . ?
O30 Th5 O19 76.73(19) . . ?
O30 Th5 O20 140.37(18) . . ?
O30 Th5 O28 64.0(2) . . ?
Th1 Th6 Th2 89.889(7) . . ?
Th1 Th6 Th4 60.325(6) . . ?
Th4 Th6 Th2 60.429(7) . . ?
O2 Th6 Th1 31.49(11) . . ?
O2 Th6 Th2 80.66(11) . . ?
O2 Th6 Th4 31.01(11) . . ?
O2 Th6 O4 87.76(16) . . ?
O2 Th6 O5 68.78(15) . . ?
O2 Th6 O10 137.67(16) . . ?
O2 Th6 O15 81.48(16) . . ?
O2 Th6 O21 137.96(16) . . ?
O2 Th6 O22 136.79(18) . . ?
O2 Th6 O26 82.39(18) . . ?
O2 Th6 O36 68.82(15) . . ?
O4 Th6 Th1 80.65(11) . . ?
O4 Th6 Th2 30.33(11) . . ?
O4 Th6 Th4 80.64(11) . . ?
O4 Th6 O5 68.24(15) . . ?
O4 Th6 O10 79.55(17) . . ?
O4 Th6 O15 140.02(17) . . ?
O4 Th6 O21 82.72(17) . . ?
O4 Th6 O22 135.43(18) . . ?
O4 Th6 O26 138.60(17) . . ?
O4 Th6 O36 68.49(15) . . ?
O5 Th6 Th1 37.76(10) . . ?
O5 Th6 Th2 93.21(10) . . ?
O5 Th6 Th4 94.20(10) . . ?
O5 Th6 O22 119.27(16) . . ?
O5 Th6 O36 119.13(14) . . ?
O10 Th6 Th1 106.23(12) . . ?
O10 Th6 Th2 104.59(13) . . ?
O10 Th6 Th4 157.73(12) . . ?
O10 Th6 O5 68.99(16) . . ?
O10 Th6 O15 131.84(17) . . ?
O10 Th6 O21 80.49(18) . . ?
O10 Th6 O22 65.87(18) . . ?
O10 Th6 O26 81.20(19) . . ?
O10 Th6 O36 138.16(16) . . ?
O15 Th6 Th1 106.61(13) . . ?
O15 Th6 Th2 109.69(12) . . ?
O15 Th6 Th4 70.43(12) . . ?
O15 Th6 O5 138.91(17) . . ?
O15 Th6 O21 80.12(18) . . ?
O15 Th6 O22 65.97(17) . . ?
O15 Th6 O36 71.71(16) . . ?
O21 Th6 Th1 160.53(12) . . ?
O21 Th6 Th2 70.66(12) . . ?
O21 Th6 Th4 106.95(12) . . ?
O21 Th6 O5 140.72(16) . . ?
O21 Th6 O22 65.15(18) . . ?
O21 Th6 O36 69.59(16) . . ?
O22 Th6 Th1 134.32(14) . . ?
O22 Th6 Th2 135.71(14) . . ?
O22 Th6 Th4 136.39(13) . . ?
O26 Th6 Th1 70.13(13) . . ?
O26 Th6 Th2 160.00(13) . . ?
O26 Th6 Th4 107.69(14) . . ?
O26 Th6 O5 70.70(16) . . ?
O26 Th6 O15 78.01(19) . . ?
O26 Th6 O21 129.33(18) . . ?
O26 Th6 O22 64.23(19) . . ?
O26 Th6 O36 140.55(17) . . ?
O36 Th6 Th1 94.77(10) . . ?
O36 Th6 Th2 38.50(10) . . ?
O36 Th6 Th4 38.21(10) . . ?
O36 Th6 O22 121.59(16) . . ?
Th1 O1 Th3 118.11(19) . . ?
Th5 O1 Th1 118.64(19) . . ?
Th5 O1 Th3 116.89(19) . . ?
Th4 O2 Th1 117.65(18) . . ?
Th6 O2 Th1 117.55(18) . . ?
Th6 O2 Th4 118.34(19) . . ?
Th4 O3 Th2 118.90(19) . . ?
Th4 O3 Th5 117.0(2) . . ?
Th5 O3 Th2 116.11(19) . . ?
Th2 O4 Th3 115.32(18) . . ?
Th2 O4 Th6 119.04(19) . . ?
Th3 O4 Th6 119.1(2) . . ?
Th1 O5 Th3 104.65(16) . . ?
Th1 O5 Th6 103.63(16) . . ?
Th3 O5 Th6 103.56(16) . . ?
Th4 O6 Th1 104.43(16) . . ?
Th4 O6 Th5 103.71(16) . . ?
Th5 O6 Th1 103.25(16) . . ?
C11 O8 Th5 139.2(5) . . ?
C6 O9 Th4 137.8(5) . . ?
C1 O10 Th6 129.4(5) . . ?
C5 O11 Th5 138.4(5) . . ?
C11 O12 Th4 135.0(5) . . ?
C4 O13 Th1 134.9(5) . . ?
C25 O14 Th1 129.2(5) . . ?
C6 O15 Th6 136.8(5) . . ?
C5 O16 Th2 135.5(5) . . ?
C9 O17 Th1 138.5(5) . . ?
C1 O18 Th3 125.0(5) . . ?
C15 O19 Th5 139.2(5) . . ?
Th2 O20 Th3 102.75(16) . . ?
Th2 O20 Th5 104.05(17) . . ?
Th3 O20 Th5 103.98(17) . . ?
C8 O21 Th6 134.0(5) . . ?
Th6 O22 H22A 125.8 . . ?
Th6 O22 H22B 125.8 . . ?
H22A O22 H22B 104.6 . . ?
C15 O23 Th3 133.5(5) . . ?
C28 O24 Th2 91.4(5) . . ?
C7 O25 Th2 133.4(5) . . ?
C2 O26 Th6 136.9(5) . . ?
Th4 O27 H27A 109.4 . . ?
Th4 O27 H27B 109.3 . . ?
H27A O27 H27B 104.5 . . ?
Th5 O28 H28A 110.4 . . ?
Th5 O28 H28B 110.2 . . ?
H28A O28 H28B 103.5 . . ?
C7 O29 Th3 138.4(5) . . ?
C25 O30 Th5 129.6(5) . . ?
C2 O31 Th1 136.9(5) . . ?
Th4 O32 H32A 112.1 . . ?
Th4 O32 H32B 133.5 . . ?
H32A O32 H32B 99.9 . . ?
C4 O33 Th3 139.8(5) . . ?
C8 O34 Th2 138.2(5) . . ?
C28 O35 Th2 98.4(5) . . ?
Th2 O36 Th6 102.16(15) . . ?
Th4 O36 Th2 104.84(16) . . ?
Th4 O36 Th6 102.36(16) . . ?
Th1 O37 H37A 109.2 . . ?
Th1 O37 H37B 109.3 . . ?
H37A O37 H37B 104.4 . . ?
Th3 O38 H38A 109.5 . . ?
Th3 O38 H38B 109.4 . . ?
H38A O38 H38B 104.3 . . ?
C9 O40 Th4 136.1(4) . . ?
C27 N1 C29 118.7(6) . . ?
C78 N2 C86 117.1(9) . . ?
C34 N3 C60 118.2(8) . . ?
C47 N4 C48 117.5(8) . . ?
C56 N5 C50 115.5(7) . . ?
C45 N6 C46 117.9(8) . . ?
C36 N8 C106 117.3(8) . . ?
C55 N9 C77 118.7(7) . . ?
C40 N10 C61 119.2(7) . . ?
C57 N11 C67 118.6(7) . . ?
C53 N12 C38 117.6(7) . . ?
C42 N13 C75 118.8(7) . . ?
C26 N14 C68 119.3(7) . . ?
C90 N15 C51 117.7(8) . . ?
C54 N16 C123 117.5(10) . . ?
C81 N17 C114 116.4(9) . . ?
C91 N18 C85 116.5(9) . . ?
C74 N19 C97 116.9(9) . . ?
C64 N20 C129 117.5(10) . . ?
C82 N21 C69 119.3(8) . . ?
C83 N22 C127 117.1(9) . . ?
C103 N23 C70 117.8(7) . . ?
C76 N24 C137 118.5(11) . . ?
C80 N25 C141 117.7(10) . . ?
C120 N26 C105 117.6(10) . . ?
C66 N27 C154 116.1(11) . . ?
C146 N28 C115 116.7(10) . . ?
C164 N29 C165 116.1(15) . . ?
O10 C1 O18 126.3(7) . . ?
O10 C1 C24 116.1(7) . . ?
O18 C1 C24 117.5(7) . . ?
C1B C1A H1A 119.4 . . ?
C171 C1A H1A 119.4 . . ?
C171 C1A C1B 121(2) . . ?
C1A C1B C1C 120.0(19) . . ?
C98A C1B C1A 121(2) . . ?
C98A C1B C1C 119.1(19) . . ?
N7A C1G H1G 120.0 . . ?
N7A C1G C1D 120.0 . . ?
C1D C1G H1G 120.0 . . ?
C1E N7A C1G 120.0 . . ?
N7A C1E H1E 120.0 . . ?
N7A C1E C1F 120.0 . . ?
C1F C1E H1E 120.0 . . ?
C1E C1F H1F 120.0 . . ?
C1C C1F C1E 120.0 . . ?
C1C C1F H1F 120.0 . . ?
C1F C1C C1B 119.4(13) . . ?
C1F C1C C1D 120.0 . . ?
C1D C1C C1B 120.5(13) . . ?
C1G C1D H1D 120.0 . . ?
C1C C1D C1G 120.0 . . ?
C1C C1D H1D 120.0 . . ?
O26 C2 C52 117.0(7) . . ?
O31 C2 O26 125.2(7) . . ?
O31 C2 C52 117.8(7) . . ?
C21 C3 H3 120.1 . . ?
C21 C3 C61 119.7(8) . . ?
C61 C3 H3 120.1 . . ?
O13 C4 C13 117.9(6) . . ?
O33 C4 O13 125.8(7) . . ?
O33 C4 C13 116.3(6) . . ?
O11 C5 C21 115.8(7) . . ?
O16 C5 O11 125.5(7) . . ?
O16 C5 C21 118.7(7) . . ?
O9 C6 C20 116.9(6) . . ?
O15 C6 O9 125.7(7) . . ?
O15 C6 C20 117.3(6) . . ?
O25 C7 C96 116.8(8) . . ?
O29 C7 O25 125.4(8) . . ?
O29 C7 C96 117.8(8) . . ?
O21 C8 O34 126.5(7) . . ?
O21 C8 C17 118.6(7) . . ?
O34 C8 C17 114.9(7) . . ?
O17 C9 O40 125.2(7) . . ?
O17 C9 C10 118.1(6) . . ?
O40 C9 C10 116.7(6) . . ?
C16 C10 C9 119.8(7) . . ?
C16 C10 C33 118.5(7) . . ?
C33 C10 C9 121.6(7) . . ?
O8 C11 C18 116.5(6) . . ?
O12 C11 O8 125.3(7) . . ?
O12 C11 C18 118.3(6) . . ?
C20 C12 H12 119.9 . . ?
C20 C12 C27 120.2(7) . . ?
C27 C12 H12 119.9 . . ?
C19 C13 C4 120.6(7) . . ?
C31 C13 C4 119.0(7) . . ?
C31 C13 C19 120.3(7) . . ?
C20 C14 H14 120.0 . . ?
C29 C14 H14 120.0 . . ?
C29 C14 C20 120.0(7) . . ?
O19 C15 O23 126.3(7) . . ?
O19 C15 C41 116.0(7) . . ?
O23 C15 C41 117.7(7) . . ?
C10 C16 H16 120.6 . . ?
C53 C16 C10 118.8(7) . . ?
C53 C16 H16 120.6 . . ?
C23 C17 C8 120.6(7) . . ?
C32 C17 C8 121.1(7) . . ?
C32 C17 C23 118.2(7) . . ?
C22 C18 C11 120.1(7) . . ?
C39 C18 C11 121.1(6) . . ?
C39 C18 C22 118.8(7) . . ?
C13 C19 H19 121.0 . . ?
C13 C19 C77 118.1(7) . . ?
C77 C19 H19 121.0 . . ?
C12 C20 C6 121.8(7) . . ?
C12 C20 C14 117.2(7) . . ?
C14 C20 C6 121.0(6) . . ?
C3 C21 C5 121.3(7) . . ?
C3 C21 C35 119.4(7) . . ?
C35 C21 C5 119.3(7) . . ?
C18 C22 H22 120.5 . . ?
C18 C22 C68 118.9(7) . . ?
C68 C22 H22 120.5 . . ?
C17 C23 H23 120.9 . . ?
C57 C23 C17 118.2(8) . . ?
C57 C23 H23 120.9 . . ?
C30 C24 C1 118.3(7) . . ?
C58 C24 C1 123.5(7) . . ?
C58 C24 C30 118.2(8) . . ?
O14 C25 O30 128.1(8) . . ?
O14 C25 C59 118.6(8) . . ?
O30 C25 C59 113.2(8) . . ?
N14 C26 C39 122.1(7) . . ?
N14 C26 C50 114.8(7) . . ?
C39 C26 C50 123.1(7) . . ?
N1 C27 C12 121.9(7) . . ?
N1 C27 C45 116.8(6) . . ?
C12 C27 C45 121.3(7) . . ?
O24 C28 Th2 64.5(4) . . ?
O24 C28 O35 121.5(7) . . ?
O24 C28 C65 120.2(7) . . ?
O35 C28 Th2 57.2(4) . . ?
O35 C28 C65 118.2(7) . . ?
C65 C28 Th2 174.3(6) . . ?
N1 C29 C14 122.0(7) . . ?
N1 C29 C36 116.8(7) . . ?
C14 C29 C36 121.2(7) . . ?
C24 C30 H30 120.3 . . ?
C24 C30 C42 119.3(8) . . ?
C42 C30 H30 120.3 . . ?
C13 C31 H31 120.6 . . ?
C13 C31 C55 118.8(7) . . ?
C55 C31 H31 120.6 . . ?
C17 C32 H32 120.0 . . ?
C17 C32 C67 119.9(7) . . ?
C67 C32 H32 120.0 . . ?
C10 C33 H33 120.3 . . ?
C38 C33 C10 119.5(8) . . ?
C38 C33 H33 120.3 . . ?
N3 C34 H34 118.5 . . ?
N3 C34 C63 122.9(10) . . ?
C63 C34 H34 118.5 . . ?
C21 C35 H35 121.1 . . ?
C21 C35 C40 117.9(8) . . ?
C40 C35 H35 121.1 . . ?
N8 C36 C29 117.1(7) . . ?
N8 C36 C93 122.3(8) . . ?
C93 C36 C29 120.6(8) . . ?
C46 C37 H37 120.4 . . ?
C46 C37 C72 119.1(9) . . ?
C72 C37 H37 120.4 . . ?
N12 C38 C33 122.5(7) . . ?
N12 C38 C60 114.5(7) . . ?
C33 C38 C60 123.1(8) . . ?
C18 C39 C26 119.1(7) . . ?
C18 C39 H39 120.4 . . ?
C26 C39 H39 120.4 . . ?
N10 C40 C35 122.6(8) . . ?
N10 C40 C54 117.1(8) . . ?
C35 C40 C54 120.3(8) . . ?
C43 C41 C15 120.0(7) . . ?
C44 C41 C15 119.7(7) . . ?
C44 C41 C43 120.3(7) . . ?
N13 C42 C30 122.3(8) . . ?
N13 C42 C64 117.3(8) . . ?
C30 C42 C64 120.4(8) . . ?
C41 C43 H43 120.7 . . ?
C41 C43 C70 118.5(8) . . ?
C70 C43 H43 120.7 . . ?
C41 C44 H44 120.7 . . ?
C41 C44 C103 118.6(8) . . ?
C103 C44 H44 120.7 . . ?
N6 C45 C27 117.1(7) . . ?
N6 C45 C108 121.5(7) . . ?
C108 C45 C27 121.4(8) . . ?
N6 C46 H46 118.5 . . ?
C37 C46 N6 123.0(10) . . ?
C37 C46 H46 118.5 . . ?
N4 C47 C53 115.6(7) . . ?
N4 C47 C99 123.3(9) . . ?
C99 C47 C53 121.1(8) . . ?
N4 C48 H48 118.5 . . ?
N4 C48 C92 122.9(11) . . ?
C92 C48 H48 118.5 . . ?
C52 C49 H49 119.8 . . ?
C132 C49 H49 119.8 . . ?
C132 C49 C52 120(4) . . ?
C52 C49A H49A 121.0 . . ?
C52 C49A C171 118(3) . . ?
C171 C49A H49A 121.0 . . ?
N5 C50 C26 117.1(7) . . ?
N5 C50 C84 121.9(7) . . ?
C84 C50 C26 121.1(7) . . ?
N15 C51 C88 121.0(9) . . ?
N15 C51 C103 115.9(7) . . ?
C88 C51 C103 123.1(9) . . ?
C49 C52 C2 119(2) . . ?
C49A C52 C2 122(2) . . ?
C49A C52 C98A 123(2) . . ?
C98 C52 C2 121.7(16) . . ?
C98 C52 C49 119(3) . . ?
C98A C52 C2 115.3(13) . . ?
N12 C53 C16 123.1(7) . . ?
N12 C53 C47 115.8(7) . . ?
C16 C53 C47 121.0(7) . . ?
N16 C54 C40 116.9(8) . . ?
N16 C54 C134 122.1(10) . . ?
C134 C54 C40 120.9(10) . . ?
N9 C55 C31 121.7(8) . . ?
N9 C55 C66 116.1(7) . . ?
C31 C55 C66 122.2(8) . . ?
N5 C56 H56 117.3 . . ?
N5 C56 C62 125.4(9) . . ?
C62 C56 H56 117.3 . . ?
N11 C57 C23 122.8(8) . . ?
N11 C57 C81 116.2(7) . . ?
C23 C57 C81 121.0(8) . . ?
C24 C58 H58 119.7 . . ?
C24 C58 C75 120.5(8) . . ?
C75 C58 H58 119.7 . . ?
C104 C59 C25 120.1(9) . . ?
C104 C59 C131 121.4(10) . . ?
C131 C59 C25 118.5(10) . . ?
N3 C60 C38 116.2(7) . . ?
N3 C60 C73 122.7(8) . . ?
C73 C60 C38 121.1(8) . . ?
N10 C61 C3 121.2(8) . . ?
N10 C61 C80 117.2(8) . . ?
C3 C61 C80 121.6(8) . . ?
C56 C62 H62 120.8 . . ?
C95 C62 C56 118.4(8) . . ?
C95 C62 H62 120.8 . . ?
C34 C63 H63 121.1 . . ?
C109 C63 C34 117.7(8) . . ?
C109 C63 H63 121.1 . . ?
N20 C64 C42 116.8(9) . . ?
N20 C64 C101 122.1(9) . . ?
C101 C64 C42 121.1(9) . . ?
C87 C65 C28 120.5(8) . . ?
C89 C65 C28 120.3(8) . . ?
C89 C65 C87 119.2(8) . . ?
N27 C66 C55 116.9(8) . . ?
N27 C66 C102 123.1(10) . . ?
C102 C66 C55 119.9(10) . . ?
N11 C67 C32 122.1(8) . . ?
N11 C67 C74 116.3(7) . . ?
C32 C67 C74 121.6(8) . . ?
N14 C68 C22 121.7(7) . . ?
N14 C68 C83 116.4(7) . . ?
C22 C68 C83 121.9(7) . . ?
N21 C69 C85 116.2(8) . . ?
N21 C69 C87 121.6(9) . . ?
C87 C69 C85 122.2(9) . . ?
N23 C70 C43 122.2(8) . . ?
N23 C70 C115 116.8(7) . . ?
C43 C70 C115 120.9(8) . . ?
C79 C71 H71 121.3 . . ?
C79 C71 C90 117.4(9) . . ?
C90 C71 H71 121.3 . . ?
C37 C72 H72 120.5 . . ?
C37 C72 C108 118.9(9) . . ?
C108 C72 H72 120.5 . . ?
C60 C73 H73 121.1 . . ?
C60 C73 C109 117.8(9) . . ?
C109 C73 H73 121.1 . . ?
N19 C74 C67 116.7(8) . . ?
N19 C74 C121 121.6(9) . . ?
C121 C74 C67 121.6(9) . . ?
N13 C75 C58 120.9(8) . . ?
N13 C75 C105 115.8(8) . . ?
C58 C75 C105 123.3(8) . . ?
N24 C76 C82 117.1(9) . . ?
N24 C76 C124 122.4(11) . . ?
C124 C76 C82 120.4(11) . . ?
N9 C77 C19 122.4(7) . . ?
N9 C77 C78 116.6(7) . . ?
C19 C77 C78 121.0(8) . . ?
N2 C78 C77 116.0(7) . . ?
N2 C78 C130 122.7(9) . . ?
C130 C78 C77 121.2(9) . . ?
C71 C79 H79 119.6 . . ?
C71 C79 C88 120.8(9) . . ?
C88 C79 H79 119.6 . . ?
N25 C80 C61 117.9(8) . . ?
N25 C80 C144 120.9(10) . . ?
C144 C80 C61 121.2(10) . . ?
N17 C81 C57 117.3(7) . . ?
N17 C81 C128 122.2(9) . . ?
C128 C81 C57 120.5(9) . . ?
N21 C82 C76 115.0(9) . . ?
N21 C82 C89 122.8(9) . . ?
C89 C82 C76 122.1(10) . . ?
N22 C83 C68 117.0(8) . . ?
N22 C83 C112 121.4(8) . . ?
C112 C83 C68 121.7(8) . . ?
C50 C84 H84 120.0 . . ?
C95 C84 C50 120.0(9) . . ?
C95 C84 H84 120.0 . . ?
N18 C85 C69 117.0(8) . . ?
N18 C85 C118 122.6(10) . . ?
C118 C85 C69 120.4(10) . . ?
N2 C86 H86 118.1 . . ?
C126 C86 N2 123.8(12) . . ?
C126 C86 H86 118.1 . . ?
C65 C87 C69 118.8(8) . . ?
C65 C87 H87 120.6 . . ?
C69 C87 H87 120.6 . . ?
C51 C88 H88 120.5 . . ?
C79 C88 C51 118.9(10) . . ?
C79 C88 H88 120.5 . . ?
C65 C89 C82 118.3(9) . . ?
C65 C89 H89 120.9 . . ?
C82 C89 H89 120.9 . . ?
N15 C90 C71 124.1(10) . . ?
N15 C90 H90 118.0 . . ?
C71 C90 H90 118.0 . . ?
N18 C91 H91 117.3 . . ?
N18 C91 C100 125.5(12) . . ?
C100 C91 H91 117.3 . . ?
C48 C92 H92 120.7 . . ?
C48 C92 C116 118.6(11) . . ?
C116 C92 H92 120.7 . . ?
C36 C93 H93 120.5 . . ?
C36 C93 C94 119.0(10) . . ?
C94 C93 H93 120.5 . . ?
C93 C94 H94 120.5 . . ?
C110 C94 C93 118.9(10) . . ?
C110 C94 H94 120.5 . . ?
C62 C95 C84 118.7(9) . . ?
C62 C95 H95 120.6 . . ?
C84 C95 H95 120.6 . . ?
C7 C96 H96A 109.5 . . ?
C7 C96 H96B 109.5 . . ?
C7 C96 H96C 109.5 . . ?
H96A C96 H96B 109.5 . . ?
H96A C96 H96C 109.5 . . ?
H96B C96 H96C 109.5 . . ?
N19 C97 H97 117.8 . . ?
N19 C97 C122 124.3(11) . . ?
C122 C97 H97 117.8 . . ?
C52 C98 H98 120.5 . . ?
C52 C98 C155 119(3) . . ?
C155 C98 H98 120.5 . . ?
C1B C98A C52 118(2) . . ?
C1B C98A H98A 120.9 . . ?
C52 C98A H98A 120.9 . . ?
C47 C99 H99 121.4 . . ?
C47 C99 C116 117.2(11) . . ?
C116 C99 H99 121.4 . . ?
C91 C100 H100 120.9 . . ?
C91 C100 C119 118.2(12) . . ?
C119 C100 H100 120.9 . . ?
C64 C101 H101 120.6 . . ?
C159 C101 C64 118.8(13) . . ?
C159 C101 H101 120.6 . . ?
C66 C102 H102 120.7 . . ?
C66 C102 C133 118.7(13) . . ?
C133 C102 H102 120.7 . . ?
N23 C103 C44 122.4(8) . . ?
N23 C103 C51 117.0(7) . . ?
C44 C103 C51 120.6(8) . . ?
C59 C104 H104 120.9 . . ?
C111 C104 C59 118.2(11) . . ?
C111 C104 H104 120.9 . . ?
N26 C105 C75 117.6(8) . . ?
N26 C105 C145 121.0(9) . . ?
C145 C105 C75 121.4(9) . . ?
N8 C106 H106 118.1 . . ?
N8 C106 C110 123.7(10) . . ?
C110 C106 H106 118.1 . . ?
C112 C107 H107 120.5 . . ?
C112 C107 C136 118.9(10) . . ?
C136 C107 H107 120.5 . . ?
C45 C108 H108 120.2 . . ?
C72 C108 C45 119.5(9) . . ?
C72 C108 H108 120.2 . . ?
C63 C109 C73 120.6(9) . . ?
C63 C109 H109 119.7 . . ?
C73 C109 H109 119.7 . . ?
C94 C110 C106 118.7(10) . . ?
C94 C110 H110 120.6 . . ?
C106 C110 H110 120.6 . . ?
C104 C111 C135 120.1(12) . . ?
C104 C111 C157 120.5(12) . . ?
C157 C111 C135 119.1(12) . . ?
C83 C112 H112 119.9 . . ?
C107 C112 C83 120.1(10) . . ?
C107 C112 H112 119.9 . . ?
C117 C113 H113 120.7 . . ?
C145 C113 H113 120.7 . . ?
C145 C113 C117 118.6(11) . . ?
N17 C114 H114 118.1 . . ?
N17 C114 C140 123.8(11) . . ?
C140 C114 H114 118.1 . . ?
N28 C115 C70 116.0(8) . . ?
N28 C115 C151 122.0(10) . . ?
C151 C115 C70 122.0(10) . . ?
C92 C116 C99 120.3(11) . . ?
C92 C116 H116 119.8 . . ?
C99 C116 H116 119.8 . . ?
C113 C117 H117 121.1 . . ?
C120 C117 C113 117.8(11) . . ?
C120 C117 H117 121.1 . . ?
C85 C118 H118 120.9 . . ?
C85 C118 C119 118.3(12) . . ?
C119 C118 H118 120.9 . . ?
C100 C119 C118 119.0(11) . . ?
C100 C119 H119 120.5 . . ?
C118 C119 H119 120.5 . . ?
N26 C120 C117 124.2(12) . . ?
N26 C120 H120 117.9 . . ?
C117 C120 H120 117.9 . . ?
C74 C121 H121 120.2 . . ?
C125 C121 C74 119.6(11) . . ?
C125 C121 H121 120.2 . . ?
C97 C122 H122 121.3 . . ?
C125 C122 C97 117.4(11) . . ?
C125 C122 H122 121.3 . . ?
N16 C123 H123 118.3 . . ?
N16 C123 C138 123.5(13) . . ?
C138 C123 H123 118.3 . . ?
C76 C124 H124 121.2 . . ?
C76 C124 C160 117.6(14) . . ?
C160 C124 H124 121.2 . . ?
C121 C125 H125 119.9 . . ?
C122 C125 C121 120.2(11) . . ?
C122 C125 H125 119.9 . . ?
C86 C126 H126 120.6 . . ?
C86 C126 C149 118.8(12) . . ?
C149 C126 H126 120.6 . . ?
N22 C127 H127 117.7 . . ?
N22 C127 C136 124.6(10) . . ?
C136 C127 H127 117.7 . . ?
C81 C128 H128 120.4 . . ?
C81 C128 C153 119.3(11) . . ?
C153 C128 H128 120.4 . . ?
N20 C129 H129 118.8 . . ?
C142 C129 N20 122.4(12) . . ?
C142 C129 H129 118.8 . . ?
C78 C130 H130 121.2 . . ?
C78 C130 C149 117.5(12) . . ?
C149 C130 H130 121.2 . . ?
C59 C131 H131 121.0 . . ?
C158 C131 C59 118.1(13) . . ?
C158 C131 H131 121.0 . . ?
C49 C132 H132 119.4 . . ?
C49 C132 C139 121(3) . . ?
C139 C132 H132 119.4 . . ?
C102 C133 H133 120.8 . . ?
C161 C133 C102 118.4(13) . . ?
C161 C133 H133 120.8 . . ?
C54 C134 H134 120.8 . . ?
C54 C134 C156 118.5(13) . . ?
C156 C134 H134 120.8 . . ?
C162 C135 C111 117.9(13) . . ?
C163 C135 C111 123.3(13) . . ?
C163 C135 C162 117.8(15) . . ?
C107 C136 H136 121.1 . . ?
C127 C136 C107 117.9(10) . . ?
C127 C136 H136 121.1 . . ?
N24 C137 H137 118.4 . . ?
N24 C137 C148 123.1(15) . . ?
C148 C137 H137 118.4 . . ?
C123 C138 H138 120.5 . . ?
C156 C138 C123 119.1(13) . . ?
C156 C138 H138 120.5 . . ?
C132 C139 H139 119.6 . . ?
C155 C139 C132 121(3) . . ?
C155 C139 H139 119.6 . . ?
C114 C140 H140 120.6 . . ?
C153 C140 C114 118.8(10) . . ?
C153 C140 H140 120.6 . . ?
N25 C141 H141 118.4 . . ?
N25 C141 C152 123.2(13) . . ?
C152 C141 H141 118.4 . . ?
C129 C142 H142 119.8 . . ?
C129 C142 C159 120.5(12) . . ?
C159 C142 H142 119.8 . . ?
C144 C143 H143 120.8 . . ?
C152 C143 H143 120.8 . . ?
C152 C143 C144 118.4(13) . . ?
C80 C144 C143 120.2(13) . . ?
C80 C144 H144 119.9 . . ?
C143 C144 H144 119.9 . . ?
C105 C145 H145 119.6 . . ?
C113 C145 C105 120.8(11) . . ?
C113 C145 H145 119.6 . . ?
N28 C146 H146 117.9 . . ?
N28 C146 C147 124.1(13) . . ?
C147 C146 H146 117.9 . . ?
C146 C147 H147 120.8 . . ?
C150 C147 C146 118.4(12) . . ?
C150 C147 H147 120.8 . . ?
C137 C148 H148 121.7 . . ?
C160 C148 C137 116.6(14) . . ?
C160 C148 H148 121.7 . . ?
C126 C149 C130 119.3(12) . . ?
C126 C149 H149 120.3 . . ?
C130 C149 H149 120.3 . . ?
C147 C150 H150 119.8 . . ?
C147 C150 C151 120.5(11) . . ?
C151 C150 H150 119.8 . . ?
C115 C151 H151 120.8 . . ?
C150 C151 C115 118.3(12) . . ?
C150 C151 H151 120.8 . . ?
C141 C152 H152 120.3 . . ?
C143 C152 C141 119.5(12) . . ?
C143 C152 H152 120.3 . . ?
C128 C153 H153 120.3 . . ?
C140 C153 C128 119.5(11) . . ?
C140 C153 H153 120.3 . . ?
N27 C154 H154 118.7 . . ?
C161 C154 N27 122.6(15) . . ?
C161 C154 H154 118.7 . . ?
C98 C155 C169 117(2) . . ?
C139 C155 C98 119(3) . . ?
C139 C155 C169 124(3) . . ?
C134 C156 H156 120.3 . . ?
C138 C156 C134 119.3(13) . . ?
C138 C156 H156 120.3 . . ?
C111 C157 H157 119.5 . . ?
C158 C157 C111 121.0(13) . . ?
C158 C157 H157 119.5 . . ?
C131 C158 H158 119.6 . . ?
C157 C158 C131 120.8(14) . . ?
C157 C158 H158 119.6 . . ?
C101 C159 H159 120.6 . . ?
C142 C159 C101 118.7(13) . . ?
C142 C159 H159 120.6 . . ?
C124 C160 H160 119.2 . . ?
C148 C160 C124 121.6(15) . . ?
C148 C160 H160 119.2 . . ?
C133 C161 C154 121.1(13) . . ?
C133 C161 H161 119.5 . . ?
C154 C161 H161 119.5 . . ?
C135 C162 H162 120.7 . . ?
C135 C162 C165 118.6(16) . . ?
C165 C162 H162 120.7 . . ?
C135 C163 H163 118.8 . . ?
C135 C163 C164 122.3(15) . . ?
C164 C163 H163 118.8 . . ?
N29 C164 C163 122.4(16) . . ?
N29 C164 H164 118.8 . . ?
C163 C164 H164 118.8 . . ?
N29 C165 C162 122.7(16) . . ?
N29 C165 H165 118.7 . . ?
C162 C165 H165 118.7 . . ?
N7 C166 H166 120.0 . . ?
N7 C166 C170 120.0 . . ?
C170 C166 H166 120.0 . . ?
C167 N7 C166 120.0 . . ?
N7 C167 H167 120.0 . . ?
N7 C167 C168 120.0 . . ?
C168 C167 H167 120.0 . . ?
C167 C168 H168 120.0 . . ?
C169 C168 C167 120.0 . . ?
C169 C168 H168 120.0 . . ?
C168 C169 C155 121.2(17) . . ?
C168 C169 C170 120.0 . . ?
C170 C169 C155 118.7(17) . . ?
C166 C170 H170 120.0 . . ?
C169 C170 C166 120.0 . . ?
C169 C170 H170 120.0 . . ?
C1A C171 C49A 119(3) . . ?
C1A C171 H171 120.5 . . ?
C49A C171 H171 120.5 . . ?
H1WA O1W H1WB 108.0 . . ?
H2WA O2W H2WB 114.4 . . ?
H3WA O3W H3WB 104.4 . . ?
H4WA O4W H4WB 112.4 . . ?
H7A O7 H7B 85.1 . . ?
H39A O39 H39B 102.6 . . ?
H41A O41 H41B 117.6 . . ?
H42A O42 H42B 102.1 . . ?
H43A O43 H43B 106.2 . . ?
H44A O44 H44B 103.1 . . ?
H45A O45 H45B 105.6 . . ?
H46A O46 H46B 123.9 . . ?
H48A O48 H48B 98.8 . . ?
H49B O49 H49C 104.5 . . ?
C172 N30 C174 114(3) . . ?
C173 N30 C172 121(3) . . ?
C173 N30 C174 125(3) . . ?
O50 C172 N30 129(4) . . ?
O50 C172 H172 115.6 . . ?
N30 C172 H172 115.6 . . ?
N30 C173 H17A 120.0 . . ?
N30 C173 H17B 120.0 . . ?
H17A C173 H17B 120.0 . . ?
N30 C174 H17C 109.5 . . ?
N30 C174 H17D 109.5 . . ?
N30 C174 H17E 109.5 . . ?
H17C C174 H17D 109.5 . . ?
H17C C174 H17E 109.5 . . ?
H17D C174 H17E 109.5 . . ?
H51A O51 H51B 127.6 . . ?

loop_
_geom_bond_atom_site_label_1
_geom_bond_atom_site_label_2
_geom_bond_distance
_geom_bond_site_symmetry_2
_geom_bond_publ_flag
Th1 Th3 3.9618(4) . ?
Th1 Th5 3.9579(4) . ?
Th1 Th6 3.9393(3) . ?
Th1 O1 2.308(5) . ?
Th1 O2 2.321(4) . ?
Th1 O5 2.482(4) . ?
Th1 O6 2.528(4) . ?
Th1 O13 2.524(5) . ?
Th1 O14 2.514(5) . ?
Th1 O17 2.474(5) . ?
Th1 O31 2.511(5) . ?
Th1 O37 2.628(5) . ?
Th2 Th3 3.8737(3) . ?
Th2 Th5 3.9252(3) . ?
Th2 O3 2.314(5) . ?
Th2 O4 2.286(5) . ?
Th2 O16 2.493(5) . ?
Th2 O20 2.479(4) . ?
Th2 O24 2.746(5) . ?
Th2 O25 2.427(5) . ?
Th2 O34 2.487(5) . ?
Th2 O35 2.583(6) . ?
Th2 O36 2.520(4) . ?
Th2 C28 3.041(8) . ?
Th3 Th5 3.9241(4) . ?
Th3 O1 2.311(5) . ?
Th3 O4 2.299(4) . ?
Th3 O5 2.523(4) . ?
Th3 O18 2.527(5) . ?
Th3 O20 2.480(5) . ?
Th3 O23 2.501(5) . ?
Th3 O29 2.503(5) . ?
Th3 O33 2.446(5) . ?
Th3 O38 2.692(5) . ?
Th4 Th5 3.9363(3) . ?
Th4 Th6 3.9462(3) . ?
Th4 O2 2.310(4) . ?
Th4 O3 2.305(5) . ?
Th4 O6 2.485(4) . ?
Th4 O9 2.497(5) . ?
Th4 O12 2.533(5) . ?
Th4 O27 2.576(5) . ?
Th4 O32 2.610(5) . ?
Th4 O36 2.499(4) . ?
Th4 O40 2.469(5) . ?
Th5 O1 2.294(5) . ?
Th5 O3 2.312(4) . ?
Th5 O6 2.520(4) . ?
Th5 O8 2.490(5) . ?
Th5 O11 2.473(5) . ?
Th5 O19 2.474(5) . ?
Th5 O20 2.501(5) . ?
Th5 O28 2.651(6) . ?
Th5 O30 2.472(5) . ?
Th6 O2 2.286(4) . ?
Th6 O4 2.306(4) . ?
Th6 O5 2.529(4) . ?
Th6 O10 2.468(5) . ?
Th6 O15 2.472(5) . ?
Th6 O21 2.516(5) . ?
Th6 O22 2.674(5) . ?
Th6 O26 2.468(5) . ?
Th6 O36 2.566(4) . ?
O8 C11 1.264(9) . ?
O9 C6 1.253(9) . ?
O10 C1 1.250(9) . ?
O11 C5 1.269(9) . ?
O12 C11 1.252(9) . ?
O13 C4 1.259(9) . ?
O14 C25 1.244(10) . ?
O15 C6 1.253(9) . ?
O16 C5 1.264(9) . ?
O17 C9 1.272(9) . ?
O18 C1 1.251(9) . ?
O19 C15 1.251(9) . ?
O21 C8 1.247(9) . ?
O22 H22A 0.8507 . ?
O22 H22B 0.8498 . ?
O23 C15 1.254(9) . ?
O24 C28 1.241(9) . ?
O25 C7 1.271(10) . ?
O26 C2 1.251(9) . ?
O27 H27A 0.8505 . ?
O27 H27B 0.8507 . ?
O28 H28A 0.8725 . ?
O28 H28B 0.8735 . ?
O29 C7 1.245(10) . ?
O30 C25 1.300(10) . ?
O31 C2 1.246(9) . ?
O32 H32A 0.8492 . ?
O32 H32B 0.8396 . ?
O33 C4 1.250(9) . ?
O34 C8 1.250(9) . ?
O35 C28 1.270(10) . ?
O37 H37A 0.8516 . ?
O37 H37B 0.8498 . ?
O38 H38A 0.8521 . ?
O38 H38B 0.8527 . ?
O40 C9 1.289(9) . ?
N1 C27 1.343(10) . ?
N1 C29 1.348(10) . ?
N2 C78 1.336(12) . ?
N2 C86 1.348(11) . ?
N3 C34 1.320(10) . ?
N3 C60 1.351(11) . ?
N4 C47 1.338(11) . ?
N4 C48 1.355(12) . ?
N5 C50 1.345(10) . ?
N5 C56 1.343(10) . ?
N6 C45 1.333(10) . ?
N6 C46 1.356(11) . ?
N8 C36 1.319(11) . ?
N8 C106 1.344(11) . ?
N9 C55 1.333(11) . ?
N9 C77 1.345(10) . ?
N10 C40 1.329(11) . ?
N10 C61 1.340(11) . ?
N11 C57 1.326(11) . ?
N11 C67 1.346(11) . ?
N12 C38 1.352(10) . ?
N12 C53 1.348(10) . ?
N13 C42 1.337(11) . ?
N13 C75 1.360(11) . ?
N14 C26 1.341(10) . ?
N14 C68 1.341(10) . ?
N15 C51 1.348(12) . ?
N15 C90 1.342(12) . ?
N16 C54 1.325(13) . ?
N16 C123 1.343(13) . ?
N17 C81 1.337(12) . ?
N17 C114 1.345(11) . ?
N18 C85 1.352(13) . ?
N18 C91 1.328(13) . ?
N19 C74 1.326(11) . ?
N19 C97 1.348(12) . ?
N20 C64 1.337(12) . ?
N20 C129 1.362(13) . ?
N21 C69 1.332(12) . ?
N21 C82 1.318(12) . ?
N22 C83 1.339(11) . ?
N22 C127 1.345(12) . ?
N23 C70 1.353(11) . ?
N23 C103 1.342(11) . ?
N24 C76 1.332(14) . ?
N24 C137 1.356(14) . ?
N25 C80 1.323(13) . ?
N25 C141 1.344(14) . ?
N26 C105 1.344(12) . ?
N26 C120 1.335(13) . ?
N27 C66 1.320(14) . ?
N27 C154 1.366(15) . ?
N28 C115 1.356(13) . ?
N28 C146 1.354(13) . ?
N29 C164 1.338(18) . ?
N29 C165 1.36(2) . ?
C1 C24 1.508(11) . ?
C1A H1A 0.9300 . ?
C1A C1B 1.39(3) . ?
C1A C171 1.38(4) . ?
C1B C1C 1.53(2) . ?
C1B C98A 1.37(3) . ?
C1G H1G 0.9300 . ?
C1G N7A 1.3900 . ?
C1G C1D 1.3900 . ?
N7A C1E 1.3900 . ?
C1E H1E 0.9300 . ?
C1E C1F 1.3900 . ?
C1F H1F 0.9300 . ?
C1F C1C 1.3900 . ?
C1C C1D 1.3900 . ?
C1D H1D 0.9300 . ?
C2 C52 1.509(11) . ?
C3 H3 0.9300 . ?
C3 C21 1.367(11) . ?
C3 C61 1.402(11) . ?
C4 C13 1.522(10) . ?
C5 C21 1.507(10) . ?
C6 C20 1.474(10) . ?
C7 C96 1.499(12) . ?
C8 C17 1.495(10) . ?
C9 C10 1.494(10) . ?
C10 C16 1.386(11) . ?
C10 C33 1.388(10) . ?
C11 C18 1.502(10) . ?
C12 H12 0.9300 . ?
C12 C20 1.387(10) . ?
C12 C27 1.402(10) . ?
C13 C19 1.369(10) . ?
C13 C31 1.366(10) . ?
C14 H14 0.9300 . ?
C14 C20 1.398(10) . ?
C14 C29 1.395(10) . ?
C15 C41 1.530(10) . ?
C16 H16 0.9300 . ?
C16 C53 1.382(11) . ?
C17 C23 1.410(11) . ?
C17 C32 1.369(11) . ?
C18 C22 1.394(10) . ?
C18 C39 1.381(10) . ?
C19 H19 0.9300 . ?
C19 C77 1.387(10) . ?
C21 C35 1.385(11) . ?
C22 H22 0.9300 . ?
C22 C68 1.397(10) . ?
C23 H23 0.9300 . ?
C23 C57 1.403(11) . ?
C24 C30 1.391(11) . ?
C24 C58 1.370(11) . ?
C25 C59 1.507(13) . ?
C26 C39 1.392(10) . ?
C26 C50 1.480(10) . ?
C27 C45 1.471(10) . ?
C28 C65 1.511(11) . ?
C29 C36 1.486(11) . ?
C30 H30 0.9300 . ?
C30 C42 1.395(12) . ?
C31 H31 0.9300 . ?
C31 C55 1.395(11) . ?
C32 H32 0.9300 . ?
C32 C67 1.392(10) . ?
C33 H33 0.9300 . ?
C33 C38 1.378(11) . ?
C34 H34 0.9300 . ?
C34 C63 1.416(13) . ?
C35 H35 0.9300 . ?
C35 C40 1.408(11) . ?
C36 C93 1.383(12) . ?
C37 H37 0.9300 . ?
C37 C46 1.355(13) . ?
C37 C72 1.370(14) . ?
C38 C60 1.484(10) . ?
C39 H39 0.9300 . ?
C40 C54 1.498(13) . ?
C41 C43 1.372(11) . ?
C41 C44 1.356(11) . ?
C42 C64 1.467(12) . ?
C43 H43 0.9300 . ?
C43 C70 1.380(11) . ?
C44 H44 0.9300 . ?
C44 C103 1.387(11) . ?
C45 C108 1.389(11) . ?
C46 H46 0.9300 . ?
C47 C53 1.499(11) . ?
C47 C99 1.382(12) . ?
C48 H48 0.9300 . ?
C48 C92 1.361(16) . ?
C49 H49 0.9300 . ?
C49 C52 1.49(4) . ?
C49 C132 1.30(6) . ?
C49A H49A 0.9300 . ?
C49A C52 1.31(4) . ?
C49A C171 1.49(5) . ?
C50 C84 1.385(11) . ?
C51 C88 1.387(11) . ?
C51 C103 1.483(12) . ?
C52 C98 1.32(3) . ?
C52 C98A 1.46(3) . ?
C54 C134 1.376(14) . ?
C55 C66 1.490(12) . ?
C56 H56 0.9300 . ?
C56 C62 1.359(13) . ?
C57 C81 1.499(12) . ?
C58 H58 0.9300 . ?
C58 C75 1.397(11) . ?
C59 C104 1.411(15) . ?
C59 C131 1.421(15) . ?
C60 C73 1.378(12) . ?
C61 C80 1.473(12) . ?
C62 H62 0.9300 . ?
C62 C95 1.351(13) . ?
C63 H63 0.9300 . ?
C63 C109 1.348(13) . ?
C64 C101 1.384(14) . ?
C65 C87 1.388(12) . ?
C65 C89 1.369(12) . ?
C66 C102 1.372(14) . ?
C67 C74 1.486(12) . ?
C68 C83 1.476(11) . ?
C69 C85 1.498(13) . ?
C69 C87 1.398(11) . ?
C70 C115 1.493(13) . ?
C71 H71 0.9300 . ?
C71 C79 1.350(14) . ?
C71 C90 1.375(13) . ?
C72 H72 0.9300 . ?
C72 C108 1.371(12) . ?
C73 H73 0.9300 . ?
C73 C109 1.400(12) . ?
C74 C121 1.382(12) . ?
C75 C105 1.463(12) . ?
C76 C82 1.489(13) . ?
C76 C124 1.362(15) . ?
C77 C78 1.489(11) . ?
C78 C130 1.382(13) . ?
C79 H79 0.9300 . ?
C79 C88 1.377(14) . ?
C80 C144 1.370(13) . ?
C81 C128 1.382(12) . ?
C82 C89 1.401(12) . ?
C83 C112 1.381(12) . ?
C84 H84 0.9300 . ?
C84 C95 1.370(12) . ?
C85 C118 1.384(13) . ?
C86 H86 0.9300 . ?
C86 C126 1.327(17) . ?
C87 H87 0.9300 . ?
C88 H88 0.9300 . ?
C89 H89 0.9300 . ?
C90 H90 0.9300 . ?
C91 H91 0.9300 . ?
C91 C100 1.357(15) . ?
C92 H92 0.9300 . ?
C92 C116 1.369(17) . ?
C93 H93 0.9300 . ?
C93 C94 1.383(13) . ?
C94 H94 0.9300 . ?
C94 C110 1.350(15) . ?
C95 H95 0.9300 . ?
C96 H96A 0.9600 . ?
C96 H96B 0.9600 . ?
C96 H96C 0.9600 . ?
C97 H97 0.9300 . ?
C97 C122 1.368(15) . ?
C98 H98 0.9300 . ?
C98 C155 1.46(4) . ?
C98A H98A 0.9300 . ?
C99 H99 0.9300 . ?
C99 C116 1.390(15) . ?
C100 H100 0.9300 . ?
C100 C119 1.369(17) . ?
C101 H101 0.9300 . ?
C101 C159 1.381(16) . ?
C102 H102 0.9300 . ?
C102 C133 1.377(17) . ?
C104 H104 0.9300 . ?
C104 C111 1.389(14) . ?
C105 C145 1.387(13) . ?
C106 H106 0.9300 . ?
C106 C110 1.365(14) . ?
C107 H107 0.9300 . ?
C107 C112 1.360(13) . ?
C107 C136 1.382(16) . ?
C108 H108 0.9300 . ?
C109 H109 0.9300 . ?
C110 H110 0.9300 . ?
C111 C135 1.486(17) . ?
C111 C157 1.389(18) . ?
C112 H112 0.9300 . ?
C113 H113 0.9300 . ?
C113 C117 1.392(17) . ?
C113 C145 1.352(14) . ?
C114 H114 0.9300 . ?
C114 C140 1.383(15) . ?
C115 C151 1.395(13) . ?
C116 H116 0.9300 . ?
C117 H117 0.9300 . ?
C117 C120 1.367(16) . ?
C118 H118 0.9300 . ?
C118 C119 1.400(16) . ?
C119 H119 0.9300 . ?
C120 H120 0.9300 . ?
C121 H121 0.9300 . ?
C121 C125 1.358(15) . ?
C122 H122 0.9300 . ?
C122 C125 1.349(17) . ?
C123 H123 0.9300 . ?
C123 C138 1.351(18) . ?
C124 H124 0.9300 . ?
C124 C160 1.398(19) . ?
C125 H125 0.9300 . ?
C126 H126 0.9300 . ?
C126 C149 1.376(19) . ?
C127 H127 0.9300 . ?
C127 C136 1.350(15) . ?
C128 H128 0.9300 . ?
C128 C153 1.382(14) . ?
C129 H129 0.9300 . ?
C129 C142 1.345(18) . ?
C130 H130 0.9300 . ?
C130 C149 1.390(17) . ?
C131 H131 0.9300 . ?
C131 C158 1.384(17) . ?
C132 H132 0.9300 . ?
C132 C139 1.38(4) . ?
C133 H133 0.9300 . ?
C133 C161 1.32(2) . ?
C134 H134 0.9300 . ?
C134 C156 1.386(17) . ?
C135 C162 1.385(18) . ?
C135 C163 1.328(17) . ?
C136 H136 0.9300 . ?
C137 H137 0.9300 . ?
C137 C148 1.374(18) . ?
C138 H138 0.9300 . ?
C138 C156 1.343(19) . ?
C139 H139 0.9300 . ?
C139 C155 1.36(4) . ?
C140 H140 0.9300 . ?
C140 C153 1.326(16) . ?
C141 H141 0.9300 . ?
C141 C152 1.350(18) . ?
C142 H142 0.9300 . ?
C142 C159 1.356(19) . ?
C143 H143 0.9300 . ?
C143 C144 1.374(17) . ?
C143 C152 1.332(19) . ?
C144 H144 0.9300 . ?
C145 H145 0.9300 . ?
C146 H146 0.9300 . ?
C146 C147 1.364(17) . ?
C147 H147 0.9300 . ?
C147 C150 1.355(18) . ?
C148 H148 0.9300 . ?
C148 C160 1.36(2) . ?
C149 H149 0.9300 . ?
C150 H150 0.9300 . ?
C150 C151 1.380(16) . ?
C151 H151 0.9300 . ?
C152 H152 0.9300 . ?
C153 H153 0.9300 . ?
C154 H154 0.9300 . ?
C154 C161 1.34(2) . ?
C155 C169 1.52(3) . ?
C156 H156 0.9300 . ?
C157 H157 0.9300 . ?
C157 C158 1.38(2) . ?
C158 H158 0.9300 . ?
C159 H159 0.9300 . ?
C160 H160 0.9300 . ?
C161 H161 0.9300 . ?
C162 H162 0.9300 . ?
C162 C165 1.42(2) . ?
C163 H163 0.9300 . ?
C163 C164 1.389(18) . ?
C164 H164 0.9300 . ?
C165 H165 0.9300 . ?
C166 H166 0.9300 . ?
C166 N7 1.3900 . ?
C166 C170 1.3900 . ?
N7 C167 1.3900 . ?
C167 H167 0.9300 . ?
C167 C168 1.3900 . ?
C168 H168 0.9300 . ?
C168 C169 1.3900 . ?
C169 C170 1.3900 . ?
C170 H170 0.9300 . ?
C171 H171 0.9300 . ?
O1W H1WA 0.8211 . ?
O1W H1WB 0.8761 . ?
O2W H2WA 0.8509 . ?
O2W H2WB 0.8836 . ?
O3W H3WA 0.8504 . ?
O3W H3WB 0.8499 . ?
O4W H4WA 0.7982 . ?
O4W H4WB 0.7974 . ?
O7 H7A 1.0424 . ?
O7 H7B 0.8245 . ?
O39 H39A 0.8495 . ?
O39 H39B 0.8793 . ?
O41 H41A 0.9153 . ?
O41 H41B 0.8754 . ?
O42 H42A 0.8324 . ?
O42 H42B 0.8370 . ?
O43 H43A 0.8828 . ?
O43 H43B 0.8916 . ?
O44 H44A 0.8499 . ?
O44 H44B 0.8829 . ?
O45 H45A 0.8384 . ?
O45 H45B 0.8081 . ?
O46 H46A 0.8499 . ?
O46 H46B 0.8654 . ?
O48 H48A 0.8186 . ?
O48 H48B 0.8355 . ?
O49 H49B 0.8497 . ?
O49 H49C 0.8501 . ?
O50 C172 1.20(3) . ?
N30 C172 1.31(4) . ?
N30 C173 1.19(3) . ?
N30 C174 1.52(4) . ?
C172 H172 0.9300 . ?
C173 H17A 0.9300 . ?
C173 H17B 0.9300 . ?
C174 H17C 0.9600 . ?
C174 H17D 0.9600 . ?
C174 H17E 0.9600 . ?
O51 H51A 0.8500 . ?
O51 H51B 0.8322 . ?

loop_
_geom_torsion_atom_site_label_1
_geom_torsion_atom_site_label_2
_geom_torsion_atom_site_label_3
_geom_torsion_atom_site_label_4
_geom_torsion
_geom_torsion_site_symmetry_1
_geom_torsion_site_symmetry_2
_geom_torsion_site_symmetry_3
_geom_torsion_site_symmetry_4
_geom_torsion_publ_flag
Th1 O13 C4 O33 -0.1(12) . . . . ?
Th1 O13 C4 C13 178.6(4) . . . . ?
Th1 O14 C25 O30 -44.1(13) . . . . ?
Th1 O14 C25 C59 133.4(7) . . . . ?
Th1 O17 C9 O40 -2.0(12) . . . . ?
Th1 O17 C9 C10 177.7(5) . . . . ?
Th1 O31 C2 O26 11.7(13) . . . . ?
Th1 O31 C2 C52 -167.9(5) . . . . ?
Th2 O16 C5 O11 1.0(13) . . . . ?
Th2 O16 C5 C21 -176.7(5) . . . . ?
Th2 O24 C28 O35 4.3(8) . . . . ?
Th2 O24 C28 C65 -176.4(6) . . . . ?
Th2 O25 C7 O29 -18.6(13) . . . . ?
Th2 O25 C7 C96 162.8(7) . . . . ?
Th2 O34 C8 O21 -18.3(13) . . . . ?
Th2 O34 C8 C17 158.8(5) . . . . ?
Th2 O35 C28 O24 -4.6(8) . . . . ?
Th2 O35 C28 C65 176.1(6) . . . . ?
Th3 O18 C1 O10 -51.7(11) . . . . ?
Th3 O18 C1 C24 125.8(6) . . . . ?
Th3 O23 C15 O19 3.0(13) . . . . ?
Th3 O23 C15 C41 -178.7(5) . . . . ?
Th3 O29 C7 O25 11.9(14) . . . . ?
Th3 O29 C7 C96 -169.5(7) . . . . ?
Th3 O33 C4 O13 5.5(13) . . . . ?
Th3 O33 C4 C13 -173.3(5) . . . . ?
Th4 O9 C6 O15 -3.0(13) . . . . ?
Th4 O9 C6 C20 178.8(5) . . . . ?
Th4 O12 C11 O8 4.8(12) . . . . ?
Th4 O12 C11 C18 -173.9(5) . . . . ?
Th4 O40 C9 O17 -3.2(12) . . . . ?
Th4 O40 C9 C10 177.1(5) . . . . ?
Th5 O8 C11 O12 -5.7(13) . . . . ?
Th5 O8 C11 C18 173.0(5) . . . . ?
Th5 O11 C5 O16 -2.6(13) . . . . ?
Th5 O11 C5 C21 175.2(5) . . . . ?
Th5 O19 C15 O23 -12.4(14) . . . . ?
Th5 O19 C15 C41 169.3(6) . . . . ?
Th5 O30 C25 O14 47.1(13) . . . . ?
Th5 O30 C25 C59 -130.5(7) . . . . ?
Th6 O10 C1 O18 63.2(11) . . . . ?
Th6 O10 C1 C24 -114.4(6) . . . . ?
Th6 O15 C6 O9 1.6(13) . . . . ?
Th6 O15 C6 C20 179.7(5) . . . . ?
Th6 O21 C8 O34 1.5(12) . . . . ?
Th6 O21 C8 C17 -175.6(5) . . . . ?
Th6 O26 C2 O31 -18.0(13) . . . . ?
Th6 O26 C2 C52 161.6(5) . . . . ?
O8 C11 C18 C22 -14.3(11) . . . . ?
O8 C11 C18 C39 165.0(7) . . . . ?
O9 C6 C20 C12 6.7(11) . . . . ?
O9 C6 C20 C14 -171.5(7) . . . . ?
O10 C1 C24 C30 1.7(11) . . . . ?
O10 C1 C24 C58 -176.9(8) . . . . ?
O11 C5 C21 C3 -1.3(11) . . . . ?
O11 C5 C21 C35 179.2(7) . . . . ?
O12 C11 C18 C22 164.6(7) . . . . ?
O12 C11 C18 C39 -16.2(11) . . . . ?
O13 C4 C13 C19 -11.6(10) . . . . ?
O13 C4 C13 C31 169.9(7) . . . . ?
O14 C25 C59 C104 4.0(14) . . . . ?
O14 C25 C59 C131 -174.2(10) . . . . ?
O15 C6 C20 C12 -171.6(7) . . . . ?
O15 C6 C20 C14 10.2(10) . . . . ?
O16 C5 C21 C3 176.7(8) . . . . ?
O16 C5 C21 C35 -2.8(11) . . . . ?
O17 C9 C10 C16 19.0(11) . . . . ?
O17 C9 C10 C33 -159.0(7) . . . . ?
O18 C1 C24 C30 -176.1(7) . . . . ?
O18 C1 C24 C58 5.3(12) . . . . ?
O19 C15 C41 C43 -156.4(8) . . . . ?
O19 C15 C41 C44 22.7(12) . . . . ?
O21 C8 C17 C23 5.5(11) . . . . ?
O21 C8 C17 C32 -178.1(7) . . . . ?
O23 C15 C41 C43 25.2(12) . . . . ?
O23 C15 C41 C44 -155.7(8) . . . . ?
O24 C28 C65 C87 175.8(8) . . . . ?
O24 C28 C65 C89 -3.0(12) . . . . ?
O26 C2 C52 C49 166(3) . . . . ?
O26 C2 C52 C49A -179(3) . . . . ?
O26 C2 C52 C98 -18.5(18) . . . . ?
O26 C2 C52 C98A -1.9(16) . . . . ?
O30 C25 C59 C104 -178.1(9) . . . . ?
O30 C25 C59 C131 3.7(14) . . . . ?
O31 C2 C52 C49 -14(3) . . . . ?
O31 C2 C52 C49A 0(3) . . . . ?
O31 C2 C52 C98 161.2(15) . . . . ?
O31 C2 C52 C98A 177.7(14) . . . . ?
O33 C4 C13 C19 167.3(7) . . . . ?
O33 C4 C13 C31 -11.2(10) . . . . ?
O34 C8 C17 C23 -171.9(7) . . . . ?
O34 C8 C17 C32 4.5(11) . . . . ?
O35 C28 C65 C87 -4.9(12) . . . . ?
O35 C28 C65 C89 176.3(8) . . . . ?
O40 C9 C10 C16 -161.3(7) . . . . ?
O40 C9 C10 C33 20.7(11) . . . . ?
N1 C27 C45 N6 162.6(7) . . . . ?
N1 C27 C45 C108 -18.8(12) . . . . ?
N1 C29 C36 N8 155.5(8) . . . . ?
N1 C29 C36 C93 -23.6(12) . . . . ?
N2 C78 C130 C149 -2.3(18) . . . . ?
N2 C86 C126 C149 -9(2) . . . . ?
N3 C34 C63 C109 -2.4(14) . . . . ?
N3 C60 C73 C109 -0.5(13) . . . . ?
N4 C47 C53 N12 154.6(7) . . . . ?
N4 C47 C53 C16 -22.6(11) . . . . ?
N4 C47 C99 C116 -0.9(15) . . . . ?
N4 C48 C92 C116 -1.3(18) . . . . ?
N5 C50 C84 C95 2.3(14) . . . . ?
N5 C56 C62 C95 1.1(16) . . . . ?
N6 C45 C108 C72 0.1(13) . . . . ?
N8 C36 C93 C94 2.6(16) . . . . ?
N8 C106 C110 C94 0.9(19) . . . . ?
N9 C55 C66 N27 159.2(9) . . . . ?
N9 C55 C66 C102 -20.5(13) . . . . ?
N9 C77 C78 N2 -154.6(8) . . . . ?
N9 C77 C78 C130 22.0(13) . . . . ?
N10 C40 C54 N16 175.5(8) . . . . ?
N10 C40 C54 C134 -7.2(13) . . . . ?
N10 C61 C80 N25 168.2(9) . . . . ?
N10 C61 C80 C144 -10.6(15) . . . . ?
N11 C57 C81 N17 -173.0(8) . . . . ?
N11 C57 C81 C128 6.2(13) . . . . ?
N11 C67 C74 N19 -179.0(8) . . . . ?
N11 C67 C74 C121 1.3(13) . . . . ?
N12 C38 C60 N3 174.2(7) . . . . ?
N12 C38 C60 C73 -3.9(11) . . . . ?
N13 C42 C64 N20 152.9(9) . . . . ?
N13 C42 C64 C101 -29.5(14) . . . . ?
N13 C75 C105 N26 169.6(9) . . . . ?
N13 C75 C105 C145 -13.1(14) . . . . ?
N14 C26 C39 C18 -0.1(12) . . . . ?
N14 C26 C50 N5 -162.6(7) . . . . ?
N14 C26 C50 C84 17.2(11) . . . . ?
N14 C68 C83 N22 -170.6(8) . . . . ?
N14 C68 C83 C112 10.2(13) . . . . ?
N15 C51 C88 C79 0.1(16) . . . . ?
N15 C51 C103 N23 170.3(9) . . . . ?
N15 C51 C103 C44 -10.2(13) . . . . ?
N16 C54 C134 C156 -1.3(18) . . . . ?
N16 C123 C138 C156 -1(2) . . . . ?
N17 C81 C128 C153 -2.1(17) . . . . ?
N17 C114 C140 C153 -1.2(18) . . . . ?
N18 C85 C118 C119 -1.3(15) . . . . ?
N18 C91 C100 C119 -2.7(18) . . . . ?
N19 C74 C121 C125 -1.3(16) . . . . ?
N19 C97 C122 C125 0.7(19) . . . . ?
N20 C64 C101 C159 -0.4(19) . . . . ?
N20 C129 C142 C159 0(2) . . . . ?
N21 C69 C85 N18 -168.8(8) . . . . ?
N21 C69 C85 C118 11.3(12) . . . . ?
N21 C69 C87 C65 -0.6(12) . . . . ?
N21 C82 C89 C65 -1.0(13) . . . . ?
N22 C83 C112 C107 -4.3(17) . . . . ?
N22 C127 C136 C107 -2(2) . . . . ?
N23 C70 C115 N28 -171.9(9) . . . . ?
N23 C70 C115 C151 8.4(15) . . . . ?
N24 C76 C82 N21 167.9(9) . . . . ?
N24 C76 C82 C89 -10.3(14) . . . . ?
N24 C76 C124 C160 2(2) . . . . ?
N24 C137 C148 C160 4(2) . . . . ?
N25 C80 C144 C143 0(2) . . . . ?
N25 C141 C152 C143 1(3) . . . . ?
N26 C105 C145 C113 -0.6(17) . . . . ?
N27 C66 C102 C133 -1.3(18) . . . . ?
N27 C154 C161 C133 1(3) . . . . ?
N28 C115 C151 C150 1.5(19) . . . . ?
N28 C146 C147 C150 0(2) . . . . ?
C1 C24 C30 C42 179.4(8) . . . . ?
C1 C24 C58 C75 179.9(8) . . . . ?
C1A C1B C1C C1F 37(3) . . . . ?
C1A C1B C1C C1D -141(2) . . . . ?
C1A C1B C98A C52 -4(4) . . . . ?
C1B C1A C171 C49A -1(5) . . . . ?
C1B C1C C1D C1G 178.0(17) . . . . ?
C1G N7A C1E C1F 0.0 . . . . ?
N7A C1G C1D C1C 0.0 . . . . ?
N7A C1E C1F C1C 0.0 . . . . ?
C1E C1F C1C C1B -178.0(17) . . . . ?
C1E C1F C1C C1D 0.0 . . . . ?
C1F C1C C1D C1G 0.0 . . . . ?
C1C C1B C98A C52 179.2(19) . . . . ?
C1D C1G N7A C1E 0.0 . . . . ?
C2 C52 C98 C155 -172.4(18) . . . . ?
C2 C52 C98A C1B -175.9(19) . . . . ?
C3 C21 C35 C40 0.0(12) . . . . ?
C3 C61 C80 N25 -11.4(14) . . . . ?
C3 C61 C80 C144 169.8(11) . . . . ?
C4 C13 C19 C77 -177.4(7) . . . . ?
C4 C13 C31 C55 176.6(7) . . . . ?
C5 C21 C35 C40 179.5(7) . . . . ?
C8 C17 C23 C57 175.2(7) . . . . ?
C8 C17 C32 C67 -177.1(7) . . . . ?
C9 C10 C16 C53 -177.1(7) . . . . ?
C9 C10 C33 C38 178.9(7) . . . . ?
C10 C16 C53 N12 -1.5(12) . . . . ?
C10 C16 C53 C47 175.5(7) . . . . ?
C10 C33 C38 N12 -2.4(12) . . . . ?
C10 C33 C38 C60 -179.9(7) . . . . ?
C11 C18 C22 C68 -179.7(7) . . . . ?
C11 C18 C39 C26 -180.0(7) . . . . ?
C12 C27 C45 N6 -19.2(11) . . . . ?
C12 C27 C45 C108 159.3(8) . . . . ?
C13 C19 C77 N9 1.5(12) . . . . ?
C13 C19 C77 C78 -175.9(7) . . . . ?
C13 C31 C55 N9 0.2(13) . . . . ?
C13 C31 C55 C66 178.3(8) . . . . ?
C14 C29 C36 N8 -24.3(12) . . . . ?
C14 C29 C36 C93 156.6(9) . . . . ?
C15 C41 C43 C70 176.9(8) . . . . ?
C15 C41 C44 C103 179.5(8) . . . . ?
C16 C10 C33 C38 0.8(12) . . . . ?
C17 C23 C57 N11 2.9(12) . . . . ?
C17 C23 C57 C81 -176.9(7) . . . . ?
C17 C32 C67 N11 1.1(13) . . . . ?
C17 C32 C67 C74 179.8(8) . . . . ?
C18 C22 C68 N14 -0.7(12) . . . . ?
C18 C22 C68 C83 177.0(8) . . . . ?
C19 C13 C31 C55 -1.9(12) . . . . ?
C19 C77 C78 N2 22.9(12) . . . . ?
C19 C77 C78 C130 -160.4(9) . . . . ?
C20 C12 C27 N1 1.0(12) . . . . ?
C20 C12 C27 C45 -177.0(7) . . . . ?
C20 C14 C29 N1 -0.4(12) . . . . ?
C20 C14 C29 C36 179.4(7) . . . . ?
C21 C3 C61 N10 -2.5(13) . . . . ?
C21 C3 C61 C80 177.1(8) . . . . ?
C21 C35 C40 N10 -1.6(13) . . . . ?
C21 C35 C40 C54 179.1(8) . . . . ?
C22 C18 C39 C26 -0.7(11) . . . . ?
C22 C68 C83 N22 11.6(13) . . . . ?
C22 C68 C83 C112 -167.7(9) . . . . ?
C23 C17 C32 C67 -0.6(12) . . . . ?
C23 C57 C81 N17 6.8(13) . . . . ?
C23 C57 C81 C128 -173.9(9) . . . . ?
C24 C30 C42 N13 0.8(14) . . . . ?
C24 C30 C42 C64 -178.4(8) . . . . ?
C24 C58 C75 N13 0.5(13) . . . . ?
C24 C58 C75 C105 -177.2(8) . . . . ?
C25 C59 C104 C111 -178.3(11) . . . . ?
C25 C59 C131 C158 178.0(13) . . . . ?
C26 N14 C68 C22 -0.1(12) . . . . ?
C26 N14 C68 C83 -177.9(7) . . . . ?
C26 C50 C84 C95 -177.5(8) . . . . ?
C27 N1 C29 C14 0.5(12) . . . . ?
C27 N1 C29 C36 -179.3(7) . . . . ?
C27 C12 C20 C6 -179.0(7) . . . . ?
C27 C12 C20 C14 -0.8(11) . . . . ?
C27 C45 C108 C72 -178.3(8) . . . . ?
C28 C65 C87 C69 -178.8(7) . . . . ?
C28 C65 C89 C82 179.6(7) . . . . ?
C29 N1 C27 C12 -0.9(12) . . . . ?
C29 N1 C27 C45 177.3(7) . . . . ?
C29 C14 C20 C6 178.7(7) . . . . ?
C29 C14 C20 C12 0.5(11) . . . . ?
C29 C36 C93 C94 -178.4(9) . . . . ?
C30 C24 C58 C75 1.3(13) . . . . ?
C30 C42 C64 N20 -27.9(13) . . . . ?
C30 C42 C64 C101 149.7(11) . . . . ?
C31 C13 C19 C77 1.1(11) . . . . ?
C31 C55 C66 N27 -19.0(14) . . . . ?
C31 C55 C66 C102 161.3(9) . . . . ?
C32 C17 C23 C57 -1.3(11) . . . . ?
C32 C67 C74 N19 2.2(13) . . . . ?
C32 C67 C74 C121 -177.5(9) . . . . ?
C33 C10 C16 C53 1.0(11) . . . . ?
C33 C38 C60 N3 -8.0(12) . . . . ?
C33 C38 C60 C73 173.8(8) . . . . ?
C34 N3 C60 C38 -177.5(8) . . . . ?
C34 N3 C60 C73 0.6(13) . . . . ?
C34 C63 C109 C73 2.4(14) . . . . ?
C35 C40 C54 N16 -5.2(13) . . . . ?
C35 C40 C54 C134 172.1(9) . . . . ?
C36 N8 C106 C110 0.7(16) . . . . ?
C36 C93 C94 C110 -0.9(18) . . . . ?
C37 C72 C108 C45 1.4(14) . . . . ?
C38 N12 C53 C16 0.0(12) . . . . ?
C38 N12 C53 C47 -177.1(7) . . . . ?
C38 C60 C73 C109 177.5(8) . . . . ?
C39 C18 C22 C68 1.1(12) . . . . ?
C39 C26 C50 N5 16.6(12) . . . . ?
C39 C26 C50 C84 -163.6(8) . . . . ?
C40 N10 C61 C3 0.9(13) . . . . ?
C40 N10 C61 C80 -178.7(8) . . . . ?
C40 C54 C134 C156 -178.5(11) . . . . ?
C41 C43 C70 N23 4.3(14) . . . . ?
C41 C43 C70 C115 -173.3(9) . . . . ?
C41 C44 C103 N23 3.3(13) . . . . ?
C41 C44 C103 C51 -176.1(8) . . . . ?
C42 N13 C75 C58 -1.7(13) . . . . ?
C42 N13 C75 C105 176.2(8) . . . . ?
C42 C64 C101 C159 -177.9(11) . . . . ?
C43 C41 C44 C103 -1.4(13) . . . . ?
C43 C70 C115 N28 5.8(14) . . . . ?
C43 C70 C115 C151 -173.9(10) . . . . ?
C44 C41 C43 C70 -2.2(14) . . . . ?
C45 N6 C46 C37 0.3(14) . . . . ?
C46 N6 C45 C27 177.6(8) . . . . ?
C46 N6 C45 C108 -1.0(12) . . . . ?
C46 C37 C72 C108 -2.0(15) . . . . ?
C47 N4 C48 C92 1.5(15) . . . . ?
C47 C99 C116 C92 1.1(18) . . . . ?
C48 N4 C47 C53 -179.3(8) . . . . ?
C48 N4 C47 C99 -0.4(13) . . . . ?
C48 C92 C116 C99 -0.1(19) . . . . ?
C49 C52 C98 C155 3(4) . . . . ?
C49 C132 C139 C155 1(6) . . . . ?
C49A C52 C98A C1B 2(4) . . . . ?
C50 N5 C56 C62 -0.6(14) . . . . ?
C50 C26 C39 C18 -179.2(7) . . . . ?
C50 C84 C95 C62 -1.7(15) . . . . ?
C51 N15 C90 C71 -1.0(18) . . . . ?
C52 C49 C132 C139 5(8) . . . . ?
C52 C49A C171 C1A -1(6) . . . . ?
C52 C98 C155 C139 2(4) . . . . ?
C52 C98 C155 C169 -174(2) . . . . ?
C53 N12 C38 C33 1.9(11) . . . . ?
C53 N12 C38 C60 179.7(7) . . . . ?
C53 C47 C99 C116 178.0(9) . . . . ?
C54 N16 C123 C138 0.6(17) . . . . ?
C54 C134 C156 C138 1(2) . . . . ?
C55 N9 C77 C19 -3.1(12) . . . . ?
C55 N9 C77 C78 174.4(8) . . . . ?
C55 C66 C102 C133 178.5(11) . . . . ?
C56 N5 C50 C26 178.7(8) . . . . ?
C56 N5 C50 C84 -1.1(12) . . . . ?
C56 C62 C95 C84 0.1(15) . . . . ?
C57 N11 C67 C32 0.5(12) . . . . ?
C57 N11 C67 C74 -178.3(8) . . . . ?
C57 C81 C128 C153 178.6(10) . . . . ?
C58 C24 C30 C42 -2.0(13) . . . . ?
C58 C75 C105 N26 -12.5(14) . . . . ?
C58 C75 C105 C145 164.7(10) . . . . ?
C59 C104 C111 C135 -173.8(12) . . . . ?
C59 C104 C111 C157 0(2) . . . . ?
C59 C131 C158 C157 0(3) . . . . ?
C60 N3 C34 C63 0.9(13) . . . . ?
C60 C73 C109 C63 -1.0(14) . . . . ?
C61 N10 C40 C35 1.1(13) . . . . ?
C61 N10 C40 C54 -179.6(8) . . . . ?
C61 C3 C21 C5 -177.5(7) . . . . ?
C61 C3 C21 C35 1.9(12) . . . . ?
C61 C80 C144 C143 178.5(14) . . . . ?
C64 N20 C129 C142 -1.0(16) . . . . ?
C64 C101 C159 C142 0(2) . . . . ?
C66 N27 C154 C161 -1(2) . . . . ?
C66 C102 C133 C161 1(2) . . . . ?
C67 N11 C57 C23 -2.5(13) . . . . ?
C67 N11 C57 C81 177.3(7) . . . . ?
C67 C74 C121 C125 178.4(10) . . . . ?
C68 N14 C26 C39 0.5(12) . . . . ?
C68 N14 C26 C50 179.7(7) . . . . ?
C68 C83 C112 C107 174.9(10) . . . . ?
C69 N21 C82 C76 -177.9(8) . . . . ?
C69 N21 C82 C89 0.4(13) . . . . ?
C69 C85 C118 C119 178.6(9) . . . . ?
C70 N23 C103 C44 -1.4(13) . . . . ?
C70 N23 C103 C51 178.0(8) . . . . ?
C70 C115 C151 C150 -178.8(11) . . . . ?
C71 C79 C88 C51 -1.6(18) . . . . ?
C72 C37 C46 N6 1.2(15) . . . . ?
C74 N19 C97 C122 -2.2(16) . . . . ?
C74 C121 C125 C122 -0.3(19) . . . . ?
C75 N13 C42 C30 1.0(14) . . . . ?
C75 N13 C42 C64 -179.7(8) . . . . ?
C75 C105 C145 C113 -177.8(11) . . . . ?
C76 N24 C137 C148 -0.4(19) . . . . ?
C76 C82 C89 C65 177.2(8) . . . . ?
C76 C124 C160 C148 2(3) . . . . ?
C77 N9 C55 C31 2.2(12) . . . . ?
C77 N9 C55 C66 -176.0(8) . . . . ?
C77 C78 C130 C149 -178.8(11) . . . . ?
C78 N2 C86 C126 8.8(17) . . . . ?
C78 C130 C149 C126 2(2) . . . . ?
C79 C71 C90 N15 -0.4(19) . . . . ?
C80 N25 C141 C152 2(2) . . . . ?
C81 N17 C114 C140 -0.2(15) . . . . ?
C81 C128 C153 C140 0.7(19) . . . . ?
C82 N21 C69 C85 -179.5(8) . . . . ?
C82 N21 C69 C87 0.4(12) . . . . ?
C82 C76 C124 C160 178.6(12) . . . . ?
C83 N22 C127 C136 -0.2(19) . . . . ?
C85 N18 C91 C100 1.6(16) . . . . ?
C85 C69 C87 C65 179.3(8) . . . . ?
C85 C118 C119 C100 0.2(16) . . . . ?
C86 N2 C78 C77 173.9(8) . . . . ?
C86 N2 C78 C130 -2.7(15) . . . . ?
C86 C126 C149 C130 4(2) . . . . ?
C87 C65 C89 C82 0.7(12) . . . . ?
C87 C69 C85 N18 11.2(12) . . . . ?
C87 C69 C85 C118 -168.7(9) . . . . ?
C88 C51 C103 N23 -12.2(14) . . . . ?
C88 C51 C103 C44 167.2(10) . . . . ?
C89 C65 C87 C69 0.0(12) . . . . ?
C90 N15 C51 C88 1.1(16) . . . . ?
C90 N15 C51 C103 178.7(9) . . . . ?
C90 C71 C79 C88 1.7(18) . . . . ?
C91 N18 C85 C69 -179.4(8) . . . . ?
C91 N18 C85 C118 0.5(14) . . . . ?
C91 C100 C119 C118 1.7(17) . . . . ?
C93 C94 C110 C106 -0.7(19) . . . . ?
C97 N19 C74 C67 -177.2(8) . . . . ?
C97 N19 C74 C121 2.4(14) . . . . ?
C97 C122 C125 C121 1(2) . . . . ?
C98 C155 C169 C168 -140(2) . . . . ?
C98 C155 C169 C170 42(3) . . . . ?
C98A C1B C1C C1F -146(2) . . . . ?
C98A C1B C1C C1D 36(3) . . . . ?
C99 C47 C53 N12 -24.4(12) . . . . ?
C99 C47 C53 C16 158.4(9) . . . . ?
C102 C133 C161 C154 -1(3) . . . . ?
C103 N23 C70 C43 -2.4(14) . . . . ?
C103 N23 C70 C115 175.2(8) . . . . ?
C103 C51 C88 C79 -177.2(10) . . . . ?
C104 C59 C131 C158 0(2) . . . . ?
C104 C111 C135 C162 -150.3(15) . . . . ?
C104 C111 C135 C163 41(2) . . . . ?
C104 C111 C157 C158 0(3) . . . . ?
C105 N26 C120 C117 -1.5(19) . . . . ?
C106 N8 C36 C29 178.5(8) . . . . ?
C106 N8 C36 C93 -2.4(14) . . . . ?
C111 C135 C162 C165 -171.8(16) . . . . ?
C111 C135 C163 C164 171.3(15) . . . . ?
C111 C157 C158 C131 0(3) . . . . ?
C112 C107 C136 C127 1.0(19) . . . . ?
C113 C117 C120 N26 2(2) . . . . ?
C114 N17 C81 C57 -178.9(8) . . . . ?
C114 N17 C81 C128 1.9(14) . . . . ?
C114 C140 C153 C128 1(2) . . . . ?
C115 N28 C146 C147 0.4(19) . . . . ?
C117 C113 C145 C105 0.7(19) . . . . ?
C120 N26 C105 C75 178.2(10) . . . . ?
C120 N26 C105 C145 1.0(16) . . . . ?
C123 N16 C54 C40 177.8(9) . . . . ?
C123 N16 C54 C134 0.5(15) . . . . ?
C123 C138 C156 C134 0(2) . . . . ?
C124 C76 C82 N21 -9.1(14) . . . . ?
C124 C76 C82 C89 172.6(10) . . . . ?
C127 N22 C83 C68 -175.9(10) . . . . ?
C127 N22 C83 C112 3.3(16) . . . . ?
C129 N20 C64 C42 178.7(9) . . . . ?
C129 N20 C64 C101 1.1(15) . . . . ?
C129 C142 C159 C101 0(2) . . . . ?
C131 C59 C104 C111 -0.1(18) . . . . ?
C132 C49 C52 C2 169(4) . . . . ?
C132 C49 C52 C98 -7(7) . . . . ?
C132 C139 C155 C98 -4(5) . . . . ?
C132 C139 C155 C169 171(3) . . . . ?
C135 C111 C157 C158 173.8(16) . . . . ?
C135 C162 C165 N29 1(3) . . . . ?
C135 C163 C164 N29 -1(3) . . . . ?
C136 C107 C112 C83 2.0(18) . . . . ?
C137 N24 C76 C82 -179.6(10) . . . . ?
C137 N24 C76 C124 -2.6(18) . . . . ?
C137 C148 C160 C124 -5(3) . . . . ?
C139 C155 C169 C168 44(4) . . . . ?
C139 C155 C169 C170 -134(3) . . . . ?
C141 N25 C80 C61 179.3(11) . . . . ?
C141 N25 C80 C144 -1.9(19) . . . . ?
C144 C143 C152 C141 -3(3) . . . . ?
C145 C113 C117 C120 -1(2) . . . . ?
C146 N28 C115 C70 179.3(10) . . . . ?
C146 N28 C115 C151 -1.0(16) . . . . ?
C146 C147 C150 C151 1(2) . . . . ?
C147 C150 C151 C115 -1(2) . . . . ?
C152 C143 C144 C80 3(3) . . . . ?
C154 N27 C66 C55 -178.5(11) . . . . ?
C154 N27 C66 C102 1.3(17) . . . . ?
C155 C169 C170 C166 178(2) . . . . ?
C157 C111 C135 C162 35(2) . . . . ?
C157 C111 C135 C163 -133.1(17) . . . . ?
C162 C135 C163 C164 3(3) . . . . ?
C163 C135 C162 C165 -3(3) . . . . ?
C164 N29 C165 C162 0(3) . . . . ?
C165 N29 C164 C163 0(3) . . . . ?
C166 N7 C167 C168 0.0 . . . . ?
N7 C166 C170 C169 0.0 . . . . ?
N7 C167 C168 C169 0.0 . . . . ?
C167 C168 C169 C155 -177(2) . . . . ?
C167 C168 C169 C170 0.0 . . . . ?
C168 C169 C170 C166 0.0 . . . . ?
C170 C166 N7 C167 0.0 . . . . ?
C171 C1A C1B C1C -179(3) . . . . ?
C171 C1A C1B C98A 4(4) . . . . ?
C171 C49A C52 C2 178(3) . . . . ?
C171 C49A C52 C98A 1(6) . . . . ?
C173 N30 C172 O50 -179(3) . . . . ?
C174 N30 C172 O50 4(5) . . . . ?
